data_1512139
loop_
_publ_author_name
'Mitra, Monojit'
'Manna, Prankrishna'
'Das, Amrita'
'Seth, Saikat Kumar'
'Helliwell, Madeleine'
'Bauz\'a, Antonio'
'Choudhury, Somnath Ray'
'Frontera, Antonio'
'Mukhopadhyay, Subrata'

_publ_section_title
;
 On the Importance of Unprecedented Lone Pair--Salt Bridge Interactions in
 Cu(II)--Malonate--2-Amino-5-Chloropyridine--Perchlorate Ternary System
;
_journal_issue 28
_journal_name_full 'The Journal of Physical Chemistry A'
_journal_page_first 5802
_journal_paper_doi 10.1021/jp4046066
_journal_volume 117
_journal_year 2013
_chemical_formula_moiety 'C24 H24 Cu4 O36, 4(Cl O4), 12(C5 H6 Cl N2)'
_chemical_formula_sum 'C84 H96 Cl16 Cu4 N24 O52'
_chemical_formula_weight 3095.21
_chemical_name_systematic
; 
 ? 
;
_space_group_IT_number 2
_symmetry_cell_setting triclinic
_symmetry_space_group_name_Hall '-P 1'
_symmetry_space_group_name_H-M 'P -1'
_atom_sites_solution_hydrogens geom
_atom_sites_solution_primary direct
_atom_sites_solution_secondary difmap
_audit_creation_method SHELXL-97
_cell_angle_alpha 99.442(4)
_cell_angle_beta 100.995(4)
_cell_angle_gamma 115.031(4)
_cell_formula_units_Z 2
_cell_length_a 17.687(4)
_cell_length_b 19.450(5)
_cell_length_c 20.114(5)
_cell_measurement_reflns_used 885
_cell_measurement_temperature 100(2)
_cell_measurement_theta_max 25.79
_cell_measurement_theta_min 2.40
_cell_volume 5917(3)
_computing_cell_refinement 'Bruker SMART'
_computing_data_collection 'Bruker SMART'
_computing_data_reduction 'Bruker SAINT'
_computing_molecular_graphics 'Bruker SHELXTL'
_computing_publication_material 'Bruker SHELXTL'
_computing_structure_refinement 'SHELXL-97 (Sheldrick, 1997)'
_computing_structure_solution 'SHELXS-97 (Sheldrick, 1990)'
_diffrn_ambient_temperature 100(2)
_diffrn_measured_fraction_theta_full 0.966
_diffrn_measured_fraction_theta_max 0.966
_diffrn_measurement_device_type 'CCD area detector'
_diffrn_measurement_method 'phi and omega scans'
_diffrn_radiation_monochromator graphite
_diffrn_radiation_source 'fine-focus sealed tube'
_diffrn_radiation_type MoK\a
_diffrn_radiation_wavelength 0.71073
_diffrn_reflns_av_R_equivalents 0.0333
_diffrn_reflns_av_sigmaI/netI 0.0809
_diffrn_reflns_limit_h_max 19
_diffrn_reflns_limit_h_min -22
_diffrn_reflns_limit_k_max 24
_diffrn_reflns_limit_k_min -24
_diffrn_reflns_limit_l_max 25
_diffrn_reflns_limit_l_min -19
_diffrn_reflns_number 34025
_diffrn_reflns_theta_full 26.41
_diffrn_reflns_theta_max 26.41
_diffrn_reflns_theta_min 1.20
_exptl_absorpt_coefficient_mu 1.175
_exptl_absorpt_correction_T_max 1.000
_exptl_absorpt_correction_T_min 0.616
_exptl_absorpt_correction_type multi-scan
_exptl_absorpt_process_details SADABS
_exptl_crystal_colour blue
_exptl_crystal_density_diffrn 1.737
_exptl_crystal_density_method 'not measured'
_exptl_crystal_description rectangular
_exptl_crystal_F_000 3144
_exptl_crystal_size_max 0.55
_exptl_crystal_size_mid 0.30
_exptl_crystal_size_min 0.20
_refine_diff_density_max 1.098
_refine_diff_density_min -0.906
_refine_diff_density_rms 0.107
_refine_ls_extinction_method none
_refine_ls_goodness_of_fit_ref 1.017
_refine_ls_hydrogen_treatment mixed
_refine_ls_matrix_type full
_refine_ls_number_parameters 1682
_refine_ls_number_reflns 23472
_refine_ls_number_restraints 26
_refine_ls_restrained_S_all 1.016
_refine_ls_R_factor_all 0.0984
_refine_ls_R_factor_gt 0.0574
_refine_ls_shift/su_max 0.001
_refine_ls_shift/su_mean 0.000
_refine_ls_structure_factor_coef Fsqd
_refine_ls_weighting_details 'calc w=1/[\s^2^(Fo^2^)+(0.0587P)^2^+1.6302P] where P=(Fo^2^+2Fc^2^)/3'
_refine_ls_weighting_scheme calc
_refine_ls_wR_factor_gt 0.1189
_refine_ls_wR_factor_ref 0.1366
_reflns_number_gt 15667
_reflns_number_total 23472
_reflns_threshold_expression >2sigma(I)
_cod_data_source_file jp4046066_si_002.cif
_cod_data_source_block pkm209a
_cod_depositor_comments
;
The following automatic conversions were performed:

'_symmetry_cell_setting' value 'Triclinic' changed to 'triclinic'
according to /home/saulius/struct/CIF-dictionaries/cif_core.dic
dictionary named 'cif_core.dic' version 2.4.2 from 2011-04-26.

Automatic conversion script
Id: cif_fix_values 1891 2012-01-12 08:04:46Z andrius 
;
_cod_original_cell_volume 5917(2)
_cod_original_sg_symbol_Hall -P1
_cod_original_sg_symbol_H-M P-1
_cod_database_code 1512139

loop_
_symmetry_equiv_pos_as_xyz
'x, y, z'
'-x, -y, -z'

loop_
_atom_site_label
_atom_site_type_symbol
_atom_site_fract_x
_atom_site_fract_y
_atom_site_fract_z
_atom_site_U_iso_or_equiv
_atom_site_adp_type
_atom_site_occupancy
_atom_site_symmetry_multiplicity
_atom_site_calc_flag
_atom_site_refinement_flags
_atom_site_disorder_assembly
_atom_site_disorder_group
Cu1 Cu 0.49269(3) 0.49979(3) -0.25219(3) 0.01390(12) Uani 1 1 d . . .
O1 O 0.48700(18) 0.41206(16) -0.21298(15) 0.0151(6) Uani 1 1 d . . .
O2 O 0.44562(19) 0.33546(16) -0.14298(15) 0.0190(7) Uani 1 1 d . . .
O3 O 0.44464(19) 0.55890(17) -0.07024(16) 0.0212(7) Uani 1 1 d . . .
O4 O 0.47317(18) 0.55205(16) -0.17277(15) 0.0178(7) Uani 1 1 d . . .
O5 O 0.49831(18) 0.58708(16) -0.29181(15) 0.0147(6) Uani 1 1 d . . .
O6 O 0.54716(18) 0.66699(16) -0.35790(15) 0.0172(7) Uani 1 1 d . . .
O7 O 0.54435(18) 0.44179(16) -0.43251(15) 0.0183(7) Uani 1 1 d . . .
O8 O 0.51043(18) 0.44656(16) -0.33215(15) 0.0174(7) Uani 1 1 d . . .
C1 C 0.4468(3) 0.3904(2) -0.1675(2) 0.0156(9) Uani 1 1 d . . .
C2 C 0.3952(3) 0.4305(2) -0.1451(2) 0.0189(10) Uani 1 1 d . . .
H2A H 0.3791 0.4152 -0.1033 0.023 Uiso 1 1 calc R . .
H2B H 0.3405 0.4101 -0.1835 0.023 Uiso 1 1 calc R . .
C3 C 0.4417(3) 0.5205(2) -0.1274(2) 0.0156(9) Uani 1 1 d . . .
C5 C 0.5942(3) 0.5695(2) -0.3559(2) 0.0161(9) Uani 1 1 d . . .
H5A H 0.6471 0.5882 -0.3161 0.019 Uiso 1 1 calc R . .
H5B H 0.6134 0.5858 -0.3964 0.019 Uiso 1 1 calc R . .
C6 C 0.5453(3) 0.4795(2) -0.3756(2) 0.0149(9) Uani 1 1 d . . .
C4 C 0.5417(3) 0.6102(2) -0.3352(2) 0.0142(9) Uani 1 1 d . . .
Cu2 Cu 0.73741(3) 0.76354(3) 0.00263(3) 0.01560(13) Uani 1 1 d . . .
O9 O 0.7039(2) 0.81366(16) -0.06383(15) 0.0204(7) Uani 1 1 d . . .
O10 O 0.67685(19) 0.83717(16) -0.16684(15) 0.0202(7) Uani 1 1 d . . .
O11 O 0.65775(18) 0.59122(16) -0.18015(15) 0.0160(6) Uani 1 1 d . . .
O12 O 0.69049(18) 0.66359(16) -0.07184(15) 0.0172(7) Uani 1 1 d . . .
O13 O 0.77134(19) 0.71632(16) 0.07250(15) 0.0173(7) Uani 1 1 d . . .
O14 O 0.80519(19) 0.70611(16) 0.18062(15) 0.0189(7) Uani 1 1 d . . .
O15 O 0.83980(18) 0.94097(16) 0.18488(15) 0.0166(7) Uani 1 1 d . . .
O16 O 0.78840(18) 0.86612(16) 0.07490(15) 0.0175(7) Uani 1 1 d . . .
O17 O 0.8745(2) 0.79679(19) -0.02106(18) 0.0267(8) Uani 1 1 d D . .
H17O H 0.887(3) 0.820(3) -0.0513(19) 0.040 Uiso 1 1 d D . .
H17P H 0.920(2) 0.830(2) 0.0088(19) 0.040 Uiso 1 1 d D . .
O18 O 0.5907(2) 0.70653(19) 0.01761(18) 0.0279(8) Uani 1 1 d D . .
H18O H 0.581(3) 0.689(3) 0.0510(17) 0.042 Uiso 1 1 d D . .
H18P H 0.550(2) 0.670(2) -0.0112(19) 0.042 Uiso 1 1 d D . .
C7 C 0.6916(3) 0.7965(2) -0.1301(2) 0.0174(10) Uani 1 1 d . . .
C8 C 0.6973(3) 0.7255(2) -0.1672(2) 0.0165(9) Uani 1 1 d . . .
H8A H 0.6563 0.7051 -0.2153 0.020 Uiso 1 1 calc R . .
H8B H 0.7567 0.7449 -0.1727 0.020 Uiso 1 1 calc R . .
C9 C 0.6800(3) 0.6564(2) -0.1372(2) 0.0146(9) Uani 1 1 d . . .
C10 C 0.7804(3) 0.7379(2) 0.1387(2) 0.0149(9) Uani 1 1 d . . .
C11 C 0.7601(3) 0.8024(2) 0.1662(2) 0.0164(9) Uani 1 1 d . . .
H11A H 0.7813 0.8185 0.2183 0.020 Uiso 1 1 calc R . .
H11B H 0.6959 0.7811 0.1526 0.020 Uiso 1 1 calc R . .
C12 C 0.7992(3) 0.8745(2) 0.1403(2) 0.0152(9) Uani 1 1 d . . .
Cu3 Cu 1.25350(3) 1.23356(3) 0.49137(3) 0.01503(12) Uani 1 1 d . . .
O19 O 1.20556(18) 1.12899(16) 0.42492(15) 0.0162(6) Uani 1 1 d . . .
O20 O 1.16271(17) 1.04765(15) 0.31827(15) 0.0151(6) Uani 1 1 d . . .
O21 O 1.21035(18) 1.28579(16) 0.30651(15) 0.0182(7) Uani 1 1 d . . .
O22 O 1.22266(18) 1.27513(16) 0.41575(14) 0.0153(6) Uani 1 1 d . . .
O23 O 1.29462(18) 1.33376(16) 0.56376(15) 0.0159(6) Uani 1 1 d . . .
O24 O 1.32303(18) 1.40720(16) 0.67099(15) 0.0168(7) Uani 1 1 d . . .
O25 O 1.32091(19) 1.16898(17) 0.66516(16) 0.0210(7) Uani 1 1 d . . .
O26 O 1.28612(19) 1.18620(16) 0.56080(15) 0.0198(7) Uani 1 1 d . . .
O27 O 1.4041(2) 1.29176(18) 0.48114(17) 0.0236(7) Uani 1 1 d D . .
H27O H 1.420(3) 1.309(3) 0.4496(17) 0.035 Uiso 1 1 d D . .
H27P H 1.441(2) 1.330(2) 0.5121(17) 0.035 Uiso 1 1 d D . .
O28 O 1.10919(19) 1.20350(17) 0.51322(17) 0.0196(7) Uani 1 1 d D . .
H28O H 1.090(3) 1.190(3) 0.5450(16) 0.029 Uiso 1 1 d D . .
H28P H 1.068(2) 1.166(2) 0.4828(17) 0.029 Uiso 1 1 d D . .
C13 C 1.2003(3) 1.1159(2) 0.3594(2) 0.0146(9) Uani 1 1 d . . .
C14 C 1.2448(3) 1.1859(2) 0.3321(2) 0.0173(9) Uani 1 1 d . . .
H14A H 1.2285 1.1673 0.2802 0.021 Uiso 1 1 calc R . .
H14B H 1.3086 1.2066 0.3503 0.021 Uiso 1 1 calc R . .
C15 C 1.2239(3) 1.2532(2) 0.3513(2) 0.0146(9) Uani 1 1 d . . .
C16 C 1.3036(3) 1.3422(2) 0.6292(2) 0.0170(9) Uani 1 1 d . . .
C17 C 1.2876(3) 1.2738(2) 0.6614(2) 0.0151(9) Uani 1 1 d . . .
H17A H 1.3260 1.2961 0.7105 0.018 Uiso 1 1 calc R . .
H17B H 1.2268 1.2516 0.6638 0.018 Uiso 1 1 calc R . .
C18 C 1.3003(3) 1.2057(2) 0.6275(2) 0.0160(9) Uani 1 1 d . . .
Cu4 Cu 1.00450(3) 0.99354(3) 0.25037(3) 0.01381(12) Uani 1 1 d . . .
O29 O 0.99718(18) 1.05400(16) 0.33263(15) 0.0160(6) Uani 1 1 d . . .
O30 O 0.96398(19) 1.06675(16) 0.43270(16) 0.0210(7) Uani 1 1 d . . .
O31 O 0.92509(19) 0.82905(16) 0.35737(15) 0.0191(7) Uani 1 1 d . . .
O32 O 0.97646(18) 0.89968(15) 0.28581(15) 0.0148(6) Uani 1 1 d . . .
O33 O 1.00628(18) 0.93080(15) 0.16607(15) 0.0156(6) Uani 1 1 d . . .
O34 O 1.03595(19) 0.91856(16) 0.06428(15) 0.0194(7) Uani 1 1 d . . .
O35 O 1.09220(19) 1.15829(16) 0.14514(15) 0.0191(7) Uani 1 1 d . . .
O36 O 1.03504(18) 1.08735(16) 0.21489(15) 0.0161(6) Uani 1 1 d . . .
C19 C 0.9576(3) 1.0253(2) 0.3755(2) 0.0144(9) Uani 1 1 d . . .
C20 C 0.8970(3) 0.9374(2) 0.3555(2) 0.0170(9) Uani 1 1 d . . .
H23A H 0.8451 0.9248 0.3170 0.020 Uiso 1 1 calc R . .
H23B H 0.8768 0.9240 0.3965 0.020 Uiso 1 1 calc R . .
C21 C 0.9363(3) 0.8853(2) 0.3321(2) 0.0147(9) Uani 1 1 d . . .
C22 C 1.0467(3) 0.9596(2) 0.1234(2) 0.0162(9) Uani 1 1 d . . .
C23 C 1.1134(3) 1.0459(2) 0.1469(2) 0.0176(10) Uani 1 1 d . . .
H20A H 1.1380 1.0596 0.1078 0.021 Uiso 1 1 calc R . .
H20B H 1.1617 1.0542 0.1869 0.021 Uiso 1 1 calc R . .
C24 C 1.0775(3) 1.1014(2) 0.1693(2) 0.0138(9) Uani 1 1 d U . .
N1 N 0.3613(3) 1.0852(3) 0.0078(2) 0.0414(12) Uani 1 1 d . . .
H1N H 0.3509 1.1242 0.0238 0.050 Uiso 1 1 calc R . .
H1M H 0.3801 1.0837 -0.0297 0.050 Uiso 1 1 calc R . .
N2 N 0.3200(3) 1.0323(2) 0.0968(2) 0.0297(10) Uani 1 1 d . . .
H2N H 0.3111 1.0727 0.1115 0.036 Uiso 1 1 calc R . .
Cl1 Cl 0.29959(11) 0.84427(9) 0.15722(12) 0.0843(7) Uani 1 1 d . . .
C25 C 0.3486(4) 1.0285(3) 0.0401(3) 0.0367(14) Uani 1 1 d . . .
C26 C 0.3648(4) 0.9645(4) 0.0179(3) 0.060(2) Uani 1 1 d . . .
H26 H 0.3858 0.9605 -0.0219 0.072 Uiso 1 1 calc R . .
C27 C 0.3504(5) 0.9096(4) 0.0530(4) 0.074(3) Uani 1 1 d . . .
H27 H 0.3626 0.8672 0.0385 0.088 Uiso 1 1 calc R . .
C28 C 0.3180(4) 0.9139(3) 0.1104(4) 0.056(2) Uani 1 1 d . . .
C29 C 0.3041(3) 0.9770(3) 0.1325(3) 0.0391(14) Uani 1 1 d . . .
H29 H 0.2835 0.9818 0.1724 0.047 Uiso 1 1 calc R . .
N3 N 0.1158(2) 0.9846(2) 0.46129(19) 0.0191(8) Uani 1 1 d . . .
H3N H 0.1241 1.0238 0.4420 0.023 Uiso 1 1 calc R . .
H3M H 0.0943 0.9823 0.4973 0.023 Uiso 1 1 calc R . .
N4 N 0.1687(2) 0.93349(19) 0.38071(18) 0.0149(8) Uani 1 1 d . . .
H4N H 0.1745 0.9724 0.3616 0.018 Uiso 1 1 calc R . .
Cl2 Cl 0.21581(8) 0.75170(7) 0.34699(7) 0.0296(3) Uani 1 1 d . . .
C30 C 0.1357(3) 0.9291(2) 0.4360(2) 0.0157(9) Uani 1 1 d . . .
C31 C 0.1230(3) 0.8644(2) 0.4642(2) 0.0186(10) Uani 1 1 d . . .
H31 H 0.0980 0.8585 0.5020 0.022 Uiso 1 1 calc R . .
C32 C 0.1469(3) 0.8107(2) 0.4368(2) 0.0205(10) Uani 1 1 d . . .
H32 H 0.1388 0.7672 0.4556 0.025 Uiso 1 1 calc R . .
C33 C 0.1835(3) 0.8194(2) 0.3806(2) 0.0187(10) Uani 1 1 d . . .
C34 C 0.1935(3) 0.8802(2) 0.3530(2) 0.0188(10) Uani 1 1 d . . .
H34 H 0.2176 0.8859 0.3147 0.023 Uiso 1 1 calc R . .
N5 N 0.1060(2) 0.3525(2) 0.5064(2) 0.0233(9) Uani 1 1 d . . .
H5N H 0.1170 0.3121 0.5027 0.028 Uiso 1 1 calc R . .
H5M H 0.0774 0.3599 0.5357 0.028 Uiso 1 1 calc R . .
N6 N 0.1767(2) 0.3900(2) 0.42266(18) 0.0163(8) Uani 1 1 d . . .
H6N H 0.1853 0.3484 0.4195 0.020 Uiso 1 1 calc R . .
Cl3 Cl 0.23958(8) 0.56721(7) 0.33725(6) 0.0271(3) Uani 1 1 d . . .
C35 C 0.1327(3) 0.4021(2) 0.4675(2) 0.0172(10) Uani 1 1 d . . .
C36 C 0.1187(3) 0.4692(2) 0.4708(2) 0.0198(10) Uani 1 1 d . . .
H36 H 0.0864 0.4789 0.5004 0.024 Uiso 1 1 calc R . .
C37 C 0.1509(3) 0.5191(3) 0.4321(2) 0.0191(10) Uani 1 1 d . . .
H37 H 0.1425 0.5645 0.4355 0.023 Uiso 1 1 calc R . .
C38 C 0.1969(3) 0.5037(2) 0.3868(2) 0.0165(9) Uani 1 1 d . . .
C39 C 0.2079(3) 0.4383(2) 0.3824(2) 0.0191(10) Uani 1 1 d . . .
H39 H 0.2376 0.4266 0.3512 0.023 Uiso 1 1 calc R . .
N7 N 0.5030(2) 0.7725(2) 0.2004(2) 0.0248(9) Uani 1 1 d . . .
H7N H 0.5132 0.7352 0.1797 0.030 Uiso 1 1 calc R . .
H7M H 0.5063 0.8109 0.1813 0.030 Uiso 1 1 calc R . .
N8 N 0.4779(2) 0.7117(2) 0.2890(2) 0.0188(8) Uani 1 1 d . . .
H8N H 0.4880 0.6750 0.2668 0.023 Uiso 1 1 calc R . .
Cl4 Cl 0.41815(8) 0.75687(7) 0.46431(7) 0.0307(3) Uani 1 1 d . . .
C40 C 0.4583(3) 0.7062(2) 0.3505(2) 0.0213(10) Uani 1 1 d . . .
H40 H 0.4566 0.6641 0.3695 0.026 Uiso 1 1 calc R . .
C41 C 0.4413(3) 0.7613(3) 0.3845(2) 0.0213(10) Uani 1 1 d . . .
C42 C 0.4428(3) 0.8228(3) 0.3561(2) 0.0224(11) Uani 1 1 d . . .
H42 H 0.4296 0.8608 0.3799 0.027 Uiso 1 1 calc R . .
C43 C 0.4632(3) 0.8283(2) 0.2950(2) 0.0200(10) Uani 1 1 d . . .
H43 H 0.4644 0.8700 0.2756 0.024 Uiso 1 1 calc R . .
C44 C 0.4827(3) 0.7710(2) 0.2604(2) 0.0180(10) Uani 1 1 d . . .
N9 N 0.3821(2) 0.4915(2) 0.03784(19) 0.0190(8) Uani 1 1 d . . .
H9N H 0.3806 0.4496 0.0501 0.023 Uiso 1 1 calc R . .
H9M H 0.4033 0.5048 0.0030 0.023 Uiso 1 1 calc R . .
N10 N 0.3204(2) 0.5138(2) 0.12483(18) 0.0162(8) Uani 1 1 d . . .
H10N H 0.3194 0.4713 0.1355 0.019 Uiso 1 1 calc R . .
Cl5 Cl 0.25200(7) 0.67260(6) 0.19706(6) 0.0259(3) Uani 1 1 d . . .
C45 C 0.3523(3) 0.5351(2) 0.0722(2) 0.0153(9) Uani 1 1 d . . .
C46 C 0.3538(3) 0.6031(2) 0.0554(2) 0.0183(10) Uani 1 1 d . . .
H46 H 0.3762 0.6196 0.0183 0.022 Uiso 1 1 calc R . .
C47 C 0.3229(3) 0.6450(3) 0.0926(2) 0.0203(10) Uani 1 1 d . . .
H47 H 0.3236 0.6908 0.0814 0.024 Uiso 1 1 calc R . .
C48 C 0.2900(3) 0.6202(2) 0.1474(2) 0.0178(10) Uani 1 1 d . . .
C49 C 0.2898(3) 0.5549(2) 0.1625(2) 0.0177(10) Uani 1 1 d . . .
H49 H 0.2680 0.5377 0.1997 0.021 Uiso 1 1 calc R . .
N11 N 0.8480(2) 0.6207(2) 0.0178(2) 0.0239(9) Uani 1 1 d . . .
H11N H 0.8375 0.6607 0.0299 0.029 Uiso 1 1 calc R . .
H11M H 0.8650 0.6141 -0.0200 0.029 Uiso 1 1 calc R . .
N12 N 0.8122(2) 0.5810(2) 0.11516(19) 0.0188(8) Uani 1 1 d . . .
H12N H 0.8029 0.6219 0.1262 0.023 Uiso 1 1 calc R . .
Cl6 Cl 0.79365(9) 0.40480(7) 0.19384(7) 0.0351(3) Uani 1 1 d . . .
C50 C 0.8383(3) 0.5704(3) 0.0569(2) 0.0204(10) Uani 1 1 d . . .
C51 C 0.8547(3) 0.5052(3) 0.0413(2) 0.0223(10) Uani 1 1 d . . .
H51 H 0.8755 0.4968 0.0021 0.027 Uiso 1 1 calc R . .
C52 C 0.8410(3) 0.4551(3) 0.0818(2) 0.0234(11) Uani 1 1 d . . .
H52 H 0.8509 0.4109 0.0706 0.028 Uiso 1 1 calc R . .
C53 C 0.8117(3) 0.4683(3) 0.1408(3) 0.0242(11) Uani 1 1 d . . .
C54 C 0.7997(3) 0.5323(3) 0.1570(2) 0.0203(10) Uani 1 1 d . . .
H54 H 0.7823 0.5429 0.1977 0.024 Uiso 1 1 calc R . .
N13 N 0.6210(2) 0.51036(19) 0.46591(18) 0.0166(8) Uani 1 1 d . . .
H13N H 0.6265 0.5525 0.4522 0.020 Uiso 1 1 calc R . .
H13M H 0.5951 0.4983 0.4987 0.020 Uiso 1 1 calc R . .
N14 N 0.6908(2) 0.48486(19) 0.38731(18) 0.0141(8) Uani 1 1 d . . .
H14N H 0.6975 0.5288 0.3766 0.017 Uiso 1 1 calc R . .
C55 C 0.6516(3) 0.4651(2) 0.4373(2) 0.0147(9) Uani 1 1 d . . .
C56 C 0.6435(3) 0.3959(2) 0.4550(2) 0.0164(9) Uani 1 1 d . . .
H56N H 0.6173 0.3810 0.4909 0.020 Uiso 1 1 calc R . .
C57 C 0.6729(3) 0.3503(2) 0.4213(2) 0.0189(10) Uani 1 1 d . . .
H57 H 0.6674 0.3036 0.4334 0.023 Uiso 1 1 calc R . .
C58 C 0.7114(3) 0.3728(2) 0.3684(2) 0.0163(9) Uani 1 1 d . . .
C59 C 0.7207(3) 0.4402(2) 0.3525(2) 0.0161(9) Uani 1 1 d . . .
H59 H 0.7477 0.4564 0.3173 0.019 Uiso 1 1 calc R . .
Cl7 Cl 0.74599(7) 0.31394(6) 0.32256(6) 0.0235(3) Uani 1 1 d . . .
N15 N 0.5030(2) 0.2236(2) 0.2964(2) 0.0225(9) Uani 1 1 d . . .
H15N H 0.4960 0.2620 0.3195 0.027 Uiso 1 1 calc R . .
H15M H 0.4971 0.1833 0.3134 0.027 Uiso 1 1 calc R . .
N16 N 0.5313(2) 0.2883(2) 0.2106(2) 0.0215(9) Uani 1 1 d . . .
H16N H 0.5232 0.3256 0.2342 0.026 Uiso 1 1 calc R . .
Cl8 Cl 0.59184(12) 0.24789(10) 0.03522(9) 0.0578(5) Uani 1 1 d . . .
C60 C 0.5222(3) 0.2265(2) 0.2365(2) 0.0189(10) Uani 1 1 d . . .
C61 C 0.5345(3) 0.1663(2) 0.1968(2) 0.0201(10) Uani 1 1 d . . .
H61 H 0.5278 0.1214 0.2129 0.024 Uiso 1 1 calc R . .
C62 C 0.5555(3) 0.1730(3) 0.1367(3) 0.0257(11) Uani 1 1 d . . .
H62 H 0.5641 0.1329 0.1105 0.031 Uiso 1 1 calc R . .
C63 C 0.5649(3) 0.2391(3) 0.1123(3) 0.0296(12) Uani 1 1 d . . .
C64 C 0.5522(3) 0.2956(3) 0.1495(3) 0.0274(11) Uani 1 1 d . . .
H64 H 0.5579 0.3402 0.1331 0.033 Uiso 1 1 calc R . .
N17 N 1.0731(2) 0.2937(2) 0.1944(2) 0.0261(9) Uani 1 1 d . . .
H17N H 1.0886 0.2581 0.1788 0.031 Uiso 1 1 calc R . .
H17M H 1.0850 0.3348 0.1774 0.031 Uiso 1 1 calc R . .
N18 N 1.0148(2) 0.2218(2) 0.2684(2) 0.0213(9) Uani 1 1 d . . .
H18N H 1.0315 0.1876 0.2515 0.026 Uiso 1 1 calc R . .
Cl9 Cl 0.89076(8) 0.24076(8) 0.40700(7) 0.0343(3) Uani 1 1 d . . .
C65 C 1.0322(3) 0.2855(3) 0.2433(2) 0.0210(10) Uani 1 1 d . . .
C66 C 1.0050(3) 0.3401(2) 0.2713(2) 0.0197(10) Uani 1 1 d . . .
H66 H 1.0164 0.3858 0.2552 0.024 Uiso 1 1 calc R . .
C67 C 0.9629(3) 0.3266(2) 0.3210(2) 0.0200(10) Uani 1 1 d . . .
H67 H 0.9447 0.3631 0.3400 0.024 Uiso 1 1 calc R . .
C68 C 0.9458(3) 0.2591(3) 0.3446(2) 0.0212(10) Uani 1 1 d . . .
C69 C 0.9731(3) 0.2081(3) 0.3183(2) 0.0228(11) Uani 1 1 d . . .
H69 H 0.9630 0.1629 0.3347 0.027 Uiso 1 1 calc R . .
N19 N 0.8952(2) 0.0164(2) 0.04441(19) 0.0196(8) Uani 1 1 d . . .
H19N H 0.8872 -0.0258 0.0589 0.024 Uiso 1 1 calc R . .
H19M H 0.9182 0.0247 0.0095 0.024 Uiso 1 1 calc R . .
N20 N 0.8376(2) 0.05343(19) 0.12846(18) 0.0157(8) Uani 1 1 d . . .
H20N H 0.8344 0.0125 0.1433 0.019 Uiso 1 1 calc R . .
Cl10 Cl 0.77075(8) 0.21972(7) 0.17678(7) 0.0322(3) Uani 1 1 d . . .
C70 C 0.8726(3) 0.0679(2) 0.0753(2) 0.0165(9) Uani 1 1 d . . .
C71 C 0.8845(3) 0.1374(2) 0.0564(2) 0.0214(10) Uani 1 1 d . . .
H71 H 0.9136 0.1518 0.0219 0.026 Uiso 1 1 calc R . .
C72 C 0.8543(3) 0.1837(3) 0.0878(3) 0.0267(11) Uani 1 1 d . . .
H72 H 0.8608 0.2300 0.0743 0.032 Uiso 1 1 calc R . .
C73 C 0.8139(3) 0.1635(2) 0.1397(2) 0.0199(10) Uani 1 1 d . . .
C74 C 0.8072(3) 0.0988(2) 0.1600(2) 0.0197(10) Uani 1 1 d . . .
H74 H 0.7812 0.0853 0.1963 0.024 Uiso 1 1 calc R . .
N21 N 1.0323(2) 0.2837(2) 0.7044(2) 0.0229(9) Uani 1 1 d . . .
H21N H 1.0447 0.2461 0.6880 0.027 Uiso 1 1 calc R . .
H21M H 1.0395 0.3215 0.6836 0.027 Uiso 1 1 calc R . .
N22 N 0.9922(2) 0.2249(2) 0.79179(19) 0.0189(8) Uani 1 1 d . . .
H22N H 1.0029 0.1869 0.7732 0.023 Uiso 1 1 calc R . .
Cl11 Cl 0.92011(8) 0.28061(7) 0.95739(7) 0.0321(3) Uani 1 1 d . . .
C75 C 1.0029(3) 0.2833(2) 0.7605(2) 0.0181(10) Uani 1 1 d . . .
C76 C 0.9815(3) 0.3420(2) 0.7890(2) 0.0189(10) Uani 1 1 d . . .
H76 H 0.9858 0.3824 0.7668 0.023 Uiso 1 1 calc R . .
C77 C 0.9551(3) 0.3406(2) 0.8476(2) 0.0203(10) Uani 1 1 d . . .
H77 H 0.9416 0.3804 0.8671 0.024 Uiso 1 1 calc R . .
C78 C 0.9477(3) 0.2799(3) 0.8796(2) 0.0218(10) Uani 1 1 d . . .
C79 C 0.9659(3) 0.2223(2) 0.8504(2) 0.0208(10) Uani 1 1 d . . .
H79 H 0.9601 0.1806 0.8714 0.025 Uiso 1 1 calc R . .
N23 N 0.6359(2) -0.1005(2) 0.4975(2) 0.0259(9) Uani 1 1 d . . .
H23N H 0.6519 -0.1355 0.4813 0.031 Uiso 1 1 calc R . .
H23M H 0.6182 -0.1016 0.5355 0.031 Uiso 1 1 calc R . .
N24 N 0.6658(2) -0.0444(2) 0.4069(2) 0.0223(9) Uani 1 1 d . . .
H24N H 0.6805 -0.0805 0.3912 0.027 Uiso 1 1 calc R . .
Cl12 Cl 0.66069(9) 0.13977(8) 0.35365(9) 0.0458(4) Uani 1 1 d . . .
C80 C 0.6387(3) -0.0465(3) 0.4650(2) 0.0214(10) Uani 1 1 d . . .
C81 C 0.6134(3) 0.0111(3) 0.4883(3) 0.0309(12) Uani 1 1 d . . .
H81 H 0.5926 0.0110 0.5285 0.037 Uiso 1 1 calc R . .
C82 C 0.6187(3) 0.0661(3) 0.4537(3) 0.0332(13) Uani 1 1 d . . .
H82 H 0.6010 0.1041 0.4694 0.040 Uiso 1 1 calc R . .
C83 C 0.6497(3) 0.0672(3) 0.3955(3) 0.0305(12) Uani 1 1 d . . .
C84 C 0.6716(3) 0.0098(3) 0.3712(3) 0.0291(12) Uani 1 1 d . . .
H84 H 0.6905 0.0084 0.3301 0.035 Uiso 1 1 calc R . .
Cl13 Cl 0.39840(8) 0.02902(7) 0.32727(7) 0.0291(3) Uani 1 1 d . . .
O37 O 0.3116(2) 0.0148(2) 0.3007(2) 0.0474(11) Uani 1 1 d . . .
O38 O 0.3994(2) -0.0362(2) 0.35037(19) 0.0405(10) Uani 1 1 d . . .
O39 O 0.4416(2) 0.0418(2) 0.27360(18) 0.0364(9) Uani 1 1 d . . .
O40 O 0.4458(3) 0.0996(2) 0.3867(2) 0.0497(11) Uani 1 1 d . . .
Cl14 Cl 0.04327(7) 0.44241(6) 0.12274(6) 0.0210(2) Uani 1 1 d . . .
O41 O -0.03687(19) 0.37556(17) 0.11796(17) 0.0239(7) Uani 1 1 d . . .
O42 O 0.10698(19) 0.41520(18) 0.11494(17) 0.0258(8) Uani 1 1 d . . .
O43 O 0.0750(2) 0.4983(2) 0.19007(18) 0.0426(10) Uani 1 1 d . . .
O44 O 0.0307(2) 0.47882(19) 0.06801(18) 0.0313(8) Uani 1 1 d . . .
Cl15 Cl 0.58234(9) 0.96263(7) 0.15971(8) 0.0376(3) Uani 1 1 d . . .
O45 O 0.6019(5) 1.0324(4) 0.1422(4) 0.0386(19) Uani 0.578(6) 1 d P A 1
O46 O 0.5421(5) 0.8944(3) 0.1059(4) 0.045(2) Uani 0.578(6) 1 d P A 1
O47 O 0.6687(4) 0.9695(4) 0.2025(4) 0.041(2) Uani 0.578(6) 1 d P A 1
O48 O 0.5339(4) 0.9553(4) 0.2125(4) 0.044(2) Uani 0.578(6) 1 d P A 1
O45B O 0.5571(8) 0.9944(6) 0.0949(6) 0.054(3) Uani 0.422(6) 1 d P A 2
O46B O 0.6288(6) 0.9255(5) 0.1355(5) 0.037(3) Uani 0.422(6) 1 d P A 2
O47B O 0.6243(7) 1.0229(6) 0.2156(5) 0.071(4) Uani 0.422(6) 1 d PU A 2
O48B O 0.4961(6) 0.9025(6) 0.1569(6) 0.041(3) Uani 0.422(6) 1 d P A 2
Cl16 Cl 0.96808(7) 0.55040(6) 0.36593(6) 0.0230(3) Uani 1 1 d . . .
O49 O 0.9018(2) 0.56939(19) 0.33271(19) 0.0331(9) Uani 1 1 d . . .
O50 O 1.0239(2) 0.61323(18) 0.42981(18) 0.0336(9) Uani 1 1 d . . .
O51 O 1.0180(2) 0.5449(2) 0.31946(18) 0.0345(9) Uani 1 1 d . . .
O52 O 0.9270(2) 0.47761(17) 0.38325(17) 0.0265(8) Uani 1 1 d . . .

loop_
_atom_site_aniso_label
_atom_site_aniso_U_11
_atom_site_aniso_U_22
_atom_site_aniso_U_33
_atom_site_aniso_U_23
_atom_site_aniso_U_13
_atom_site_aniso_U_12
Cu1 0.0200(3) 0.0118(2) 0.0097(3) 0.0015(2) 0.0055(2) 0.0073(2)
O1 0.0189(15) 0.0133(15) 0.0127(16) 0.0024(13) 0.0075(13) 0.0063(13)
O2 0.0262(17) 0.0135(15) 0.0127(16) 0.0029(13) 0.0057(14) 0.0054(14)
O3 0.0305(18) 0.0160(16) 0.0149(17) 0.0018(14) 0.0099(14) 0.0083(14)
O4 0.0230(16) 0.0152(15) 0.0136(16) 0.0027(13) 0.0078(13) 0.0069(14)
O5 0.0195(15) 0.0125(15) 0.0105(16) 0.0008(12) 0.0050(13) 0.0067(13)
O6 0.0222(16) 0.0144(15) 0.0130(16) 0.0023(13) 0.0045(13) 0.0075(14)
O7 0.0243(17) 0.0137(15) 0.0124(16) -0.0017(13) 0.0077(13) 0.0058(14)
O8 0.0222(16) 0.0142(15) 0.0156(17) 0.0027(13) 0.0086(14) 0.0074(14)
C1 0.015(2) 0.013(2) 0.007(2) -0.0054(18) -0.0024(18) 0.0016(19)
C2 0.017(2) 0.016(2) 0.015(2) -0.0008(19) 0.0049(19) 0.0014(19)
C3 0.015(2) 0.016(2) 0.011(2) -0.0002(19) 0.0030(18) 0.0057(19)
C5 0.019(2) 0.012(2) 0.015(2) -0.0008(18) 0.0070(19) 0.0062(19)
C6 0.017(2) 0.013(2) 0.011(2) 0.0004(18) 0.0000(18) 0.0068(19)
C4 0.016(2) 0.008(2) 0.007(2) -0.0043(17) -0.0033(17) 0.0006(18)
Cu2 0.0237(3) 0.0093(3) 0.0083(3) -0.0008(2) -0.0004(2) 0.0060(2)
O9 0.0351(18) 0.0156(16) 0.0090(16) -0.0001(13) 0.0020(14) 0.0137(15)
O10 0.0276(17) 0.0146(15) 0.0128(16) 0.0021(13) 0.0012(14) 0.0074(14)
O11 0.0231(16) 0.0111(14) 0.0092(15) -0.0028(12) 0.0030(13) 0.0065(13)
O12 0.0216(16) 0.0119(15) 0.0101(16) -0.0010(13) 0.0011(13) 0.0037(13)
O13 0.0277(17) 0.0115(15) 0.0088(16) -0.0002(12) 0.0020(13) 0.0082(14)
O14 0.0271(17) 0.0146(15) 0.0116(16) 0.0035(13) 0.0017(13) 0.0084(14)
O15 0.0232(16) 0.0115(15) 0.0099(16) -0.0023(13) 0.0027(13) 0.0062(13)
O16 0.0261(17) 0.0099(15) 0.0110(16) 0.0007(13) 0.0027(13) 0.0054(13)
O17 0.0215(18) 0.0261(19) 0.0162(18) 0.0023(15) 0.0035(14) -0.0013(15)
O18 0.0226(18) 0.029(2) 0.0140(18) -0.0016(15) 0.0011(15) -0.0001(15)
C7 0.012(2) 0.012(2) 0.018(3) 0.0010(19) 0.0005(18) -0.0005(18)
C8 0.025(2) 0.012(2) 0.009(2) -0.0002(18) 0.0034(19) 0.0069(19)
C9 0.014(2) 0.015(2) 0.012(2) 0.0017(18) 0.0037(18) 0.0045(19)
C10 0.012(2) 0.008(2) 0.014(2) 0.0001(18) -0.0007(18) -0.0019(18)
C11 0.019(2) 0.013(2) 0.007(2) -0.0022(18) 0.0013(18) 0.0014(19)
C12 0.017(2) 0.012(2) 0.015(2) 0.0027(19) 0.0036(19) 0.0067(19)
Cu3 0.0233(3) 0.0096(3) 0.0080(3) -0.0008(2) 0.0002(2) 0.0069(2)
O19 0.0205(16) 0.0125(15) 0.0096(16) 0.0008(13) 0.0024(13) 0.0041(13)
O20 0.0169(15) 0.0084(14) 0.0122(16) -0.0025(12) 0.0015(13) 0.0019(13)
O21 0.0243(17) 0.0134(15) 0.0121(16) 0.0015(13) 0.0024(13) 0.0064(14)
O22 0.0241(16) 0.0130(15) 0.0073(15) -0.0011(12) 0.0040(13) 0.0092(13)
O23 0.0210(16) 0.0103(14) 0.0131(17) 0.0011(13) 0.0034(13) 0.0058(13)
O24 0.0262(17) 0.0119(15) 0.0124(16) 0.0007(13) 0.0060(13) 0.0098(14)
O25 0.0287(17) 0.0192(16) 0.0156(17) 0.0074(14) 0.0026(14) 0.0123(15)
O26 0.0313(18) 0.0138(15) 0.0093(16) 0.0000(13) 0.0020(14) 0.0088(14)
O27 0.0208(17) 0.0224(18) 0.0139(18) -0.0019(14) 0.0041(14) 0.0007(15)
O28 0.0196(17) 0.0144(16) 0.0157(17) 0.0010(14) 0.0059(14) 0.0007(14)
C13 0.014(2) 0.014(2) 0.012(2) -0.0009(18) -0.0005(18) 0.0054(18)
C14 0.022(2) 0.014(2) 0.012(2) -0.0006(18) 0.0057(19) 0.0065(19)
C15 0.010(2) 0.008(2) 0.014(2) -0.0017(18) -0.0010(17) -0.0017(17)
C16 0.016(2) 0.015(2) 0.017(3) 0.0026(19) 0.0051(19) 0.0059(19)
C17 0.022(2) 0.012(2) 0.009(2) 0.0012(18) 0.0028(18) 0.0074(19)
C18 0.018(2) 0.010(2) 0.014(2) 0.0000(18) 0.0004(18) 0.0029(19)
Cu4 0.0204(3) 0.0087(2) 0.0097(3) -0.0001(2) 0.0052(2) 0.0051(2)
O29 0.0195(16) 0.0137(15) 0.0129(16) 0.0010(13) 0.0054(13) 0.0068(13)
O30 0.0273(17) 0.0122(15) 0.0157(17) -0.0042(13) 0.0103(14) 0.0033(14)
O31 0.0256(17) 0.0126(15) 0.0134(16) 0.0022(13) 0.0047(14) 0.0049(14)
O32 0.0203(16) 0.0109(14) 0.0096(15) -0.0002(12) 0.0065(13) 0.0043(13)
O33 0.0247(16) 0.0098(14) 0.0106(16) 0.0002(12) 0.0072(13) 0.0067(13)
O34 0.0272(17) 0.0142(15) 0.0122(16) -0.0022(13) 0.0089(14) 0.0063(14)
O35 0.0274(17) 0.0117(15) 0.0144(17) 0.0019(13) 0.0076(14) 0.0057(14)
O36 0.0217(16) 0.0118(15) 0.0121(16) 0.0013(12) 0.0061(13) 0.0055(13)
C19 0.012(2) 0.013(2) 0.014(2) 0.0011(18) 0.0015(18) 0.0042(18)
C20 0.019(2) 0.013(2) 0.014(2) 0.0007(18) 0.0066(19) 0.0033(19)
C21 0.014(2) 0.009(2) 0.010(2) -0.0016(18) -0.0005(18) -0.0012(18)
C22 0.017(2) 0.011(2) 0.016(2) -0.0020(19) 0.0004(19) 0.0062(19)
C23 0.019(2) 0.013(2) 0.017(2) -0.0025(19) 0.0074(19) 0.0050(19)
C24 0.016(2) 0.008(2) 0.007(2) -0.0050(17) 0.0005(17) 0.0005(18)
N1 0.071(3) 0.052(3) 0.021(2) 0.006(2) 0.010(2) 0.050(3)
N2 0.040(3) 0.020(2) 0.023(2) -0.0027(18) -0.008(2) 0.018(2)
Cl1 0.0703(11) 0.0211(8) 0.1130(17) 0.0196(9) -0.0425(11) 0.0067(8)
C25 0.049(3) 0.028(3) 0.021(3) -0.014(2) -0.016(3) 0.025(3)
C26 0.091(5) 0.056(4) 0.030(4) -0.019(3) -0.023(3) 0.061(4)
C27 0.107(6) 0.051(4) 0.046(5) -0.026(4) -0.037(4) 0.062(4)
C28 0.050(4) 0.016(3) 0.060(5) -0.005(3) -0.038(3) 0.007(3)
C29 0.035(3) 0.022(3) 0.039(3) 0.005(3) -0.015(3) 0.007(2)
N3 0.029(2) 0.0156(19) 0.016(2) 0.0061(16) 0.0098(17) 0.0116(17)
N4 0.0174(19) 0.0113(17) 0.016(2) 0.0051(15) 0.0057(16) 0.0054(16)
Cl2 0.0352(7) 0.0262(6) 0.0314(7) 0.0007(5) 0.0101(6) 0.0205(6)
C30 0.016(2) 0.014(2) 0.012(2) 0.0018(18) 0.0030(18) 0.0036(19)
C31 0.025(2) 0.015(2) 0.015(2) 0.0049(19) 0.009(2) 0.008(2)
C32 0.022(2) 0.013(2) 0.021(3) 0.004(2) 0.004(2) 0.005(2)
C33 0.019(2) 0.017(2) 0.017(2) 0.0003(19) 0.0027(19) 0.009(2)
C34 0.018(2) 0.019(2) 0.015(2) 0.0011(19) 0.0037(19) 0.006(2)
N5 0.033(2) 0.020(2) 0.023(2) 0.0053(18) 0.0134(19) 0.0160(19)
N6 0.0167(19) 0.0135(18) 0.016(2) -0.0022(16) 0.0021(16) 0.0081(16)
Cl3 0.0364(7) 0.0202(6) 0.0245(7) 0.0079(5) 0.0126(5) 0.0108(5)
C35 0.015(2) 0.016(2) 0.015(2) 0.0002(19) 0.0026(19) 0.0047(19)
C36 0.025(2) 0.017(2) 0.017(2) 0.0007(19) 0.006(2) 0.010(2)
C37 0.017(2) 0.019(2) 0.015(2) -0.002(2) -0.0017(19) 0.009(2)
C38 0.016(2) 0.015(2) 0.013(2) 0.0027(19) 0.0017(18) 0.0042(19)
C39 0.014(2) 0.019(2) 0.020(3) 0.000(2) 0.0046(19) 0.006(2)
N7 0.034(2) 0.015(2) 0.020(2) 0.0023(17) 0.0061(18) 0.0089(18)
N8 0.020(2) 0.0113(18) 0.021(2) -0.0011(16) 0.0032(17) 0.0074(16)
Cl4 0.0453(8) 0.0258(6) 0.0271(7) 0.0086(5) 0.0186(6) 0.0183(6)
C40 0.022(2) 0.011(2) 0.024(3) 0.004(2) 0.004(2) 0.003(2)
C41 0.021(2) 0.019(2) 0.019(3) 0.002(2) 0.006(2) 0.006(2)
C42 0.022(2) 0.017(2) 0.024(3) -0.001(2) 0.002(2) 0.010(2)
C43 0.021(2) 0.012(2) 0.022(3) 0.0010(19) 0.002(2) 0.007(2)
C44 0.014(2) 0.014(2) 0.017(2) -0.0007(19) 0.0010(19) 0.0015(19)
N9 0.028(2) 0.0142(19) 0.015(2) 0.0025(16) 0.0092(17) 0.0100(17)
N10 0.0182(19) 0.0115(18) 0.016(2) 0.0028(16) 0.0045(16) 0.0046(16)
Cl5 0.0279(6) 0.0198(6) 0.0312(7) 0.0019(5) 0.0116(5) 0.0127(5)
C45 0.011(2) 0.014(2) 0.010(2) -0.0036(18) -0.0022(17) 0.0013(18)
C46 0.019(2) 0.015(2) 0.014(2) 0.0013(19) 0.0028(19) 0.0036(19)
C47 0.023(2) 0.016(2) 0.019(3) 0.004(2) 0.001(2) 0.009(2)
C48 0.019(2) 0.012(2) 0.017(2) -0.0016(19) 0.0042(19) 0.0056(19)
C49 0.015(2) 0.018(2) 0.013(2) -0.0014(19) 0.0027(18) 0.0045(19)
N11 0.028(2) 0.028(2) 0.019(2) 0.0053(18) 0.0078(18) 0.0154(19)
N12 0.020(2) 0.019(2) 0.016(2) 0.0011(16) 0.0023(16) 0.0105(17)
Cl6 0.0499(8) 0.0269(7) 0.0370(8) 0.0146(6) 0.0160(7) 0.0221(6)
C50 0.013(2) 0.023(2) 0.015(2) -0.002(2) -0.0024(19) 0.006(2)
C51 0.019(2) 0.024(3) 0.017(3) -0.003(2) -0.0020(19) 0.010(2)
C52 0.023(2) 0.019(2) 0.021(3) -0.007(2) -0.003(2) 0.012(2)
C53 0.027(3) 0.020(2) 0.026(3) 0.008(2) 0.004(2) 0.012(2)
C54 0.021(2) 0.023(2) 0.017(2) 0.006(2) 0.005(2) 0.011(2)
N13 0.023(2) 0.0133(18) 0.015(2) 0.0045(16) 0.0068(16) 0.0086(16)
N14 0.0145(18) 0.0080(17) 0.0135(19) -0.0002(15) 0.0014(15) 0.0020(15)
C55 0.014(2) 0.011(2) 0.011(2) -0.0021(18) -0.0004(18) 0.0023(18)
C56 0.014(2) 0.014(2) 0.016(2) 0.0032(18) 0.0021(18) 0.0029(19)
C57 0.022(2) 0.016(2) 0.018(2) 0.0030(19) 0.003(2) 0.009(2)
C58 0.018(2) 0.011(2) 0.018(2) 0.0005(18) 0.0048(19) 0.0060(19)
C59 0.016(2) 0.019(2) 0.010(2) -0.0002(18) 0.0044(18) 0.0063(19)
Cl7 0.0292(6) 0.0173(5) 0.0285(7) 0.0043(5) 0.0128(5) 0.0139(5)
N15 0.029(2) 0.0160(19) 0.023(2) 0.0013(17) 0.0062(18) 0.0130(18)
N16 0.019(2) 0.0138(19) 0.030(2) 0.0020(17) 0.0041(18) 0.0085(17)
Cl8 0.1052(14) 0.0648(10) 0.0596(11) 0.0439(9) 0.0617(10) 0.0647(11)
C60 0.013(2) 0.014(2) 0.021(3) 0.001(2) 0.0004(19) 0.0023(19)
C61 0.018(2) 0.013(2) 0.028(3) 0.001(2) 0.005(2) 0.0075(19)
C62 0.030(3) 0.024(3) 0.029(3) 0.003(2) 0.013(2) 0.017(2)
C63 0.038(3) 0.033(3) 0.032(3) 0.015(2) 0.020(2) 0.023(3)
C64 0.031(3) 0.023(3) 0.037(3) 0.016(2) 0.019(2) 0.013(2)
N17 0.043(3) 0.027(2) 0.019(2) 0.0064(18) 0.0093(19) 0.025(2)
N18 0.024(2) 0.0141(19) 0.021(2) -0.0008(17) 0.0001(17) 0.0090(17)
Cl9 0.0338(7) 0.0421(8) 0.0393(8) 0.0219(6) 0.0189(6) 0.0216(6)
C65 0.027(3) 0.017(2) 0.015(2) 0.003(2) -0.001(2) 0.010(2)
C66 0.023(2) 0.013(2) 0.017(2) 0.0006(19) 0.000(2) 0.007(2)
C67 0.020(2) 0.015(2) 0.018(3) 0.000(2) -0.003(2) 0.007(2)
C68 0.014(2) 0.022(2) 0.021(3) 0.004(2) 0.0015(19) 0.006(2)
C69 0.020(2) 0.015(2) 0.025(3) 0.007(2) -0.001(2) 0.004(2)
N19 0.028(2) 0.0133(18) 0.016(2) 0.0027(16) 0.0094(17) 0.0078(17)
N20 0.022(2) 0.0110(18) 0.014(2) 0.0025(15) 0.0066(16) 0.0075(16)
Cl10 0.0319(7) 0.0261(6) 0.0380(8) -0.0038(6) 0.0064(6) 0.0191(6)
C70 0.018(2) 0.012(2) 0.014(2) -0.0001(18) 0.0020(19) 0.0054(19)
C71 0.025(2) 0.016(2) 0.022(3) 0.008(2) 0.011(2) 0.006(2)
C72 0.032(3) 0.013(2) 0.035(3) 0.005(2) 0.007(2) 0.012(2)
C73 0.018(2) 0.016(2) 0.019(3) -0.004(2) 0.0009(19) 0.006(2)
C74 0.017(2) 0.019(2) 0.014(2) -0.0045(19) 0.0003(19) 0.006(2)
N21 0.031(2) 0.020(2) 0.022(2) 0.0080(18) 0.0087(18) 0.0153(19)
N22 0.024(2) 0.0136(19) 0.016(2) 0.0010(16) 0.0016(17) 0.0091(17)
Cl11 0.0425(7) 0.0312(7) 0.0214(7) 0.0050(5) 0.0120(6) 0.0160(6)
C75 0.016(2) 0.015(2) 0.016(2) -0.0028(19) -0.0026(19) 0.0052(19)
C76 0.017(2) 0.013(2) 0.024(3) 0.005(2) 0.001(2) 0.0062(19)
C77 0.017(2) 0.014(2) 0.022(3) -0.002(2) 0.0002(19) 0.0049(19)
C78 0.019(2) 0.017(2) 0.016(3) -0.001(2) 0.002(2) 0.000(2)
C79 0.026(3) 0.011(2) 0.016(2) 0.0007(19) 0.000(2) 0.004(2)
N23 0.039(2) 0.025(2) 0.021(2) 0.0036(18) 0.0087(19) 0.022(2)
N24 0.023(2) 0.018(2) 0.023(2) 0.0025(17) 0.0006(17) 0.0108(18)
Cl12 0.0368(8) 0.0315(7) 0.0671(11) 0.0281(7) 0.0069(7) 0.0126(6)
C80 0.022(2) 0.019(2) 0.018(3) -0.002(2) 0.000(2) 0.009(2)
C81 0.035(3) 0.030(3) 0.025(3) -0.003(2) 0.002(2) 0.019(2)
C82 0.031(3) 0.023(3) 0.040(3) 0.004(2) 0.005(3) 0.012(2)
C83 0.022(3) 0.019(3) 0.043(3) 0.016(2) -0.004(2) 0.007(2)
C84 0.021(3) 0.020(3) 0.037(3) 0.011(2) -0.002(2) 0.005(2)
Cl13 0.0410(7) 0.0242(6) 0.0303(7) 0.0107(5) 0.0190(6) 0.0179(6)
O37 0.042(2) 0.053(3) 0.077(3) 0.043(2) 0.040(2) 0.031(2)
O38 0.062(3) 0.029(2) 0.036(2) 0.0116(18) 0.011(2) 0.028(2)
O39 0.034(2) 0.039(2) 0.029(2) 0.0058(17) 0.0166(17) 0.0087(18)
O40 0.087(3) 0.028(2) 0.030(2) 0.0036(18) 0.027(2) 0.021(2)
Cl14 0.0249(6) 0.0173(5) 0.0177(6) 0.0022(5) 0.0060(5) 0.0080(5)
O41 0.0209(17) 0.0210(17) 0.0248(19) 0.0077(15) 0.0066(14) 0.0048(14)
O42 0.0232(17) 0.0304(19) 0.0246(19) 0.0085(15) 0.0059(15) 0.0134(15)
O43 0.052(2) 0.029(2) 0.024(2) -0.0156(17) 0.0067(18) 0.0079(18)
O44 0.043(2) 0.032(2) 0.037(2) 0.0231(17) 0.0232(18) 0.0238(18)
Cl15 0.0441(8) 0.0227(6) 0.0548(10) 0.0152(7) 0.0300(7) 0.0153(6)
O45 0.055(5) 0.023(4) 0.045(5) 0.019(4) 0.019(4) 0.021(4)
O46 0.053(5) 0.023(4) 0.044(5) -0.003(3) 0.017(4) 0.008(3)
O47 0.042(4) 0.041(4) 0.057(5) 0.031(4) 0.026(4) 0.021(3)
O48 0.045(4) 0.050(5) 0.040(5) 0.017(4) 0.027(4) 0.018(4)
O45B 0.077(8) 0.041(7) 0.047(8) 0.026(6) 0.020(6) 0.024(6)
O46B 0.053(6) 0.041(5) 0.038(6) 0.019(5) 0.022(5) 0.035(5)
O47B 0.085(9) 0.038(6) 0.037(7) -0.027(5) 0.017(6) -0.005(6)
O48B 0.037(5) 0.045(6) 0.064(8) 0.038(6) 0.027(5) 0.026(5)
Cl16 0.0273(6) 0.0206(6) 0.0265(7) 0.0090(5) 0.0129(5) 0.0130(5)
O49 0.0296(19) 0.0280(19) 0.050(2) 0.0202(18) 0.0142(18) 0.0168(17)
O50 0.0306(19) 0.0219(18) 0.034(2) -0.0060(16) 0.0061(17) 0.0055(16)
O51 0.039(2) 0.047(2) 0.032(2) 0.0181(18) 0.0225(18) 0.0258(19)
O52 0.037(2) 0.0164(16) 0.027(2) 0.0066(15) 0.0145(16) 0.0112(16)

loop_
_atom_type_symbol
_atom_type_description
_atom_type_scat_dispersion_real
_atom_type_scat_dispersion_imag
_atom_type_scat_source
C C 0.0033 0.0016 'International Tables Vol C Tables 4.2.6.8 and 6.1.1.4'
H H 0.0000 0.0000 'International Tables Vol C Tables 4.2.6.8 and 6.1.1.4'
N N 0.0061 0.0033 'International Tables Vol C Tables 4.2.6.8 and 6.1.1.4'
O O 0.0106 0.0060 'International Tables Vol C Tables 4.2.6.8 and 6.1.1.4'
Cl Cl 0.1484 0.1585 'International Tables Vol C Tables 4.2.6.8 and 6.1.1.4'
Cu Cu 0.3201 1.2651 'International Tables Vol C Tables 4.2.6.8 and 6.1.1.4'

loop_
_geom_angle_atom_site_label_1
_geom_angle_atom_site_label_2
_geom_angle_atom_site_label_3
_geom_angle
_geom_angle_site_symmetry_3
O8 Cu1 O4 179.17(13) .
O8 Cu1 O5 93.60(12) .
O4 Cu1 O5 86.52(12) .
O8 Cu1 O1 86.13(12) .
O4 Cu1 O1 93.76(12) .
O5 Cu1 O1 179.71(11) .
O8 Cu1 O11 97.84(10) .
O4 Cu1 O11 82.98(10) .
O5 Cu1 O11 87.48(10) .
O1 Cu1 O11 92.63(10) .
O8 Cu1 O24 81.53(10) 1_444
O4 Cu1 O24 97.65(10) 1_444
O5 Cu1 O24 91.34(10) 1_444
O1 Cu1 O24 88.55(10) 1_444
O11 Cu1 O24 178.63(9) 1_444
C1 O1 Cu1 124.2(3) .
C3 O4 Cu1 125.6(3) .
C4 O5 Cu1 123.8(3) .
C6 O8 Cu1 124.6(3) .
O2 C1 O1 122.6(4) .
O2 C1 C2 118.4(4) .
O1 C1 C2 118.9(4) .
O2 C1 Cu1 156.9(3) .
O1 C1 Cu1 34.26(19) .
C2 C1 Cu1 84.7(3) .
C1 C2 C3 115.6(3) .
C1 C2 H2A 108.4 .
C3 C2 H2A 108.4 .
C1 C2 H2B 108.4 .
C3 C2 H2B 108.4 .
H2A C2 H2B 107.4 .
O3 C3 O4 123.4(4) .
O3 C3 C2 118.4(4) .
O4 C3 C2 118.1(4) .
O3 C3 Cu1 154.9(3) .
O4 C3 Cu1 33.22(18) .
C2 C3 Cu1 85.9(2) .
C4 C5 C6 114.9(3) .
C4 C5 H5A 108.6 .
C6 C5 H5A 108.6 .
C4 C5 H5B 108.6 .
C6 C5 H5B 108.6 .
H5A C5 H5B 107.5 .
O7 C6 O8 123.1(4) .
O7 C6 C5 118.4(4) .
O8 C6 C5 118.5(4) .
O7 C6 Cu1 155.6(3) .
O8 C6 Cu1 33.80(18) .
C5 C6 Cu1 85.5(2) .
O6 C4 O5 123.1(4) .
O6 C4 C5 118.2(4) .
O5 C4 C5 118.5(4) .
O6 C4 Cu1 157.6(3) .
O5 C4 Cu1 34.53(18) .
C5 C4 Cu1 84.0(2) .
O9 Cu2 O13 177.70(12) .
O9 Cu2 O12 91.71(12) .
O13 Cu2 O12 90.45(12) .
O9 Cu2 O16 87.07(12) .
O13 Cu2 O16 90.80(12) .
O12 Cu2 O16 177.32(12) .
O9 Cu2 O17 92.82(13) .
O13 Cu2 O17 88.10(12) .
O12 Cu2 O17 86.49(12) .
O16 Cu2 O17 91.18(12) .
O9 Cu2 O18 90.88(13) .
O13 Cu2 O18 88.55(12) .
O12 Cu2 O18 84.51(11) .
O16 Cu2 O18 97.89(12) .
O17 Cu2 O18 170.37(11) .
C7 O9 Cu2 128.6(3) .
C9 O11 Cu1 119.7(2) .
C9 O12 Cu2 126.1(3) .
C10 O13 Cu2 125.5(3) .
C12 O15 Cu4 118.8(2) .
C12 O16 Cu2 125.0(3) .
Cu2 O17 H17O 120(4) .
Cu2 O17 H17P 120(4) .
H17O O17 H17P 92(3) .
Cu2 O18 H18O 122(4) .
Cu2 O18 H18P 122(4) .
H18O O18 H18P 95(3) .
O10 C7 O9 122.7(4) .
O10 C7 C8 116.9(4) .
O9 C7 C8 120.4(4) .
O10 C7 Cu2 153.7(3) .
O9 C7 Cu2 31.32(19) .
C8 C7 Cu2 89.1(3) .
C9 C8 C7 121.0(4) .
C9 C8 H8A 107.1 .
C7 C8 H8A 107.1 .
C9 C8 H8B 107.1 .
C7 C8 H8B 107.1 .
H8A C8 H8B 106.8 .
O11 C9 O12 121.6(4) .
O11 C9 C8 116.5(4) .
O12 C9 C8 121.9(4) .
O11 C9 Cu2 154.4(3) .
O12 C9 Cu2 33.32(18) .
C8 C9 Cu2 88.6(2) .
O14 C10 O13 121.6(4) .
O14 C10 C11 118.9(4) .
O13 C10 C11 119.4(4) .
O14 C10 Cu2 154.8(3) .
O13 C10 Cu2 33.15(18) .
C11 C10 Cu2 86.3(2) .
C10 C11 C12 114.7(4) .
C10 C11 H11A 108.6 .
C12 C11 H11A 108.6 .
C10 C11 H11B 108.6 .
C12 C11 H11B 108.6 .
H11A C11 H11B 107.6 .
O15 C12 O16 122.6(4) .
O15 C12 C11 118.2(4) .
O16 C12 C11 119.1(4) .
O15 C12 Cu2 156.1(3) .
O16 C12 Cu2 34.08(18) .
C11 C12 Cu2 85.4(2) .
O26 Cu3 O22 174.93(12) .
O26 Cu3 O19 85.13(12) .
O22 Cu3 O19 90.65(12) .
O26 Cu3 O23 91.74(12) .
O22 Cu3 O23 92.69(12) .
O19 Cu3 O23 174.49(12) .
O26 Cu3 O27 90.10(12) .
O22 Cu3 O27 87.77(12) .
O19 Cu3 O27 98.99(11) .
O23 Cu3 O27 85.53(11) .
O26 Cu3 O28 94.05(12) .
O22 Cu3 O28 88.93(11) .
O19 Cu3 O28 92.34(11) .
O23 Cu3 O28 83.34(11) .
O27 Cu3 O28 168.23(10) .
C13 O19 Cu3 125.4(3) .
C13 O20 Cu4 117.6(2) .
C15 O22 Cu3 125.1(3) .
C16 O23 Cu3 126.2(3) .
C16 O24 Cu1 117.6(3) 1_666
C18 O26 Cu3 129.9(3) .
Cu3 O27 H27O 127(4) .
Cu3 O27 H27P 118(3) .
H27O O27 H27P 95(3) .
Cu3 O28 H28O 132(3) .
Cu3 O28 H28P 113(3) .
H28O O28 H28P 93(3) .
O20 C13 O19 122.6(4) .
O20 C13 C14 119.5(4) .
O19 C13 C14 117.8(3) .
O20 C13 Cu3 155.8(3) .
O19 C13 Cu3 33.52(18) .
C14 C13 Cu3 84.6(2) .
C13 C14 C15 115.7(4) .
C13 C14 H14A 108.4 .
C15 C14 H14A 108.4 .
C13 C14 H14B 108.4 .
C15 C14 H14B 108.4 .
H14A C14 H14B 107.4 .
O21 C15 O22 122.5(4) .
O21 C15 C14 119.3(4) .
O22 C15 C14 118.2(4) .
O21 C15 Cu3 155.4(3) .
O22 C15 Cu3 33.23(18) .
C14 C15 Cu3 85.1(2) .
O24 C16 O23 122.1(4) .
O24 C16 C17 115.9(4) .
O23 C16 C17 121.9(4) .
O24 C16 Cu3 154.9(3) .
O23 C16 Cu3 33.19(18) .
C17 C16 Cu3 88.8(2) .
C18 C17 C16 120.2(4) .
C18 C17 H17A 107.3 .
C16 C17 H17A 107.3 .
C18 C17 H17B 107.3 .
C16 C17 H17B 107.3 .
H17A C17 H17B 106.9 .
O25 C18 O26 122.1(4) .
O25 C18 C17 118.4(4) .
O26 C18 C17 119.4(4) .
O25 C18 Cu3 152.6(3) .
O26 C18 Cu3 30.43(18) .
C17 C18 Cu3 89.0(2) .
O29 Cu4 O33 177.45(12) .
O29 Cu4 O36 87.27(12) .
O33 Cu4 O36 93.02(12) .
O29 Cu4 O32 93.39(12) .
O33 Cu4 O32 86.36(12) .
O36 Cu4 O32 178.69(11) .
O29 Cu4 O20 85.26(11) .
O33 Cu4 O20 97.28(11) .
O36 Cu4 O20 89.87(11) .
O32 Cu4 O20 89.06(10) .
O29 Cu4 O15 92.20(10) .
O33 Cu4 O15 85.27(11) .
O36 Cu4 O15 90.03(10) .
O32 Cu4 O15 91.07(10) .
O20 Cu4 O15 177.46(9) .
C19 O29 Cu4 125.2(3) .
C21 O32 Cu4 124.4(3) .
C22 O33 Cu4 124.0(3) .
C24 O36 Cu4 124.2(3) .
O30 C19 O29 122.8(4) .
O30 C19 C20 118.3(4) .
O29 C19 C20 118.9(4) .
O30 C19 Cu4 155.4(3) .
O29 C19 Cu4 33.50(18) .
C20 C19 Cu4 86.0(2) .
C19 C20 C21 115.3(3) .
C19 C20 H23A 108.5 .
C21 C20 H23A 108.5 .
C19 C20 H23B 108.5 .
C21 C20 H23B 108.5 .
H23A C20 H23B 107.5 .
O31 C21 O32 123.2(4) .
O31 C21 C20 118.0(4) .
O32 C21 C20 118.7(4) .
O31 C21 Cu4 157.2(3) .
O32 C21 Cu4 34.29(18) .
C20 C21 Cu4 84.7(2) .
O34 C22 O33 122.4(4) .
O34 C22 C23 119.2(4) .
O33 C22 C23 118.4(4) .
O34 C22 Cu4 155.3(3) .
O33 C22 Cu4 34.24(17) .
C23 C22 Cu4 85.0(2) .
C22 C23 C24 114.1(3) .
C22 C23 H20A 108.7 .
C24 C23 H20A 108.7 .
C22 C23 H20B 108.7 .
C24 C23 H20B 108.7 .
H20A C23 H20B 107.6 .
O35 C24 O36 123.2(4) .
O35 C24 C23 119.3(4) .
O36 C24 C23 117.4(4) .
O35 C24 Cu4 157.4(3) .
O36 C24 Cu4 34.26(18) .
C23 C24 Cu4 83.3(2) .
C25 N1 H1N 120.0 .
C25 N1 H1M 120.0 .
H1N N1 H1M 120.0 .
C25 N2 C29 123.1(5) .
C25 N2 H2N 118.5 .
C29 N2 H2N 118.5 .
N1 C25 N2 118.8(4) .
N1 C25 C26 123.3(6) .
N2 C25 C26 118.0(6) .
C27 C26 C25 120.0(7) .
C27 C26 H26 120.0 .
C25 C26 H26 120.0 .
C26 C27 C28 120.5(6) .
C26 C27 H27 119.7 .
C28 C27 H27 119.7 .
C29 C28 C27 119.2(6) .
C29 C28 Cl1 119.1(6) .
C27 C28 Cl1 121.7(5) .
N2 C29 C28 119.2(6) .
N2 C29 H29 120.4 .
C28 C29 H29 120.4 .
C30 N3 H3N 120.0 .
C30 N3 H3M 120.0 .
H3N N3 H3M 120.0 .
C30 N4 C34 122.9(4) .
C30 N4 H4N 118.6 .
C34 N4 H4N 118.6 .
N3 C30 N4 119.3(4) .
N3 C30 C31 122.6(4) .
N4 C30 C31 118.1(4) .
C32 C31 C30 119.5(4) .
C32 C31 H31 120.3 .
C30 C31 H31 120.3 .
C31 C32 C33 120.1(4) .
C31 C32 H32 119.9 .
C33 C32 H32 119.9 .
C34 C33 C32 120.0(4) .
C34 C33 Cl2 120.2(4) .
C32 C33 Cl2 119.8(4) .
C33 C34 N4 119.4(4) .
C33 C34 H34 120.3 .
N4 C34 H34 120.3 .
C35 N5 H5N 120.0 .
C35 N5 H5M 120.0 .
H5N N5 H5M 120.0 .
C39 N6 C35 123.5(4) .
C39 N6 H6N 118.3 .
C35 N6 H6N 118.3 .
N5 C35 N6 119.4(4) .
N5 C35 C36 123.7(4) .
N6 C35 C36 116.9(4) .
C37 C36 C35 120.6(4) .
C37 C36 H36 119.7 .
C35 C36 H36 119.7 .
C36 C37 C38 119.8(4) .
C36 C37 H37 120.1 .
C38 C37 H37 120.1 .
C39 C38 C37 119.3(4) .
C39 C38 Cl3 120.0(4) .
C37 C38 Cl3 120.7(3) .
N6 C39 C38 119.9(4) .
N6 C39 H39 120.1 .
C38 C39 H39 120.1 .
C44 N7 H7N 120.0 .
C44 N7 H7M 120.0 .
H7N N7 H7M 120.0 .
C44 N8 C40 122.9(4) .
C44 N8 H8N 118.5 .
C40 N8 H8N 118.5 .
C41 C40 N8 119.1(4) .
C41 C40 H40 120.5 .
N8 C40 H40 120.5 .
C40 C41 C42 120.4(4) .
C40 C41 Cl4 120.1(4) .
C42 C41 Cl4 119.6(3) .
C43 C42 C41 120.2(4) .
C43 C42 H42 119.9 .
C41 C42 H42 119.9 .
C42 C43 C44 119.0(4) .
C42 C43 H43 120.5 .
C44 C43 H43 120.5 .
N7 C44 N8 119.2(4) .
N7 C44 C43 122.4(4) .
N8 C44 C43 118.4(4) .
C45 N9 H9N 120.0 .
C45 N9 H9M 120.0 .
H9N N9 H9M 120.0 .
C45 N10 C49 122.7(4) .
C45 N10 H10N 118.7 .
C49 N10 H10N 118.7 .
N10 C45 N9 119.0(4) .
N10 C45 C46 118.4(4) .
N9 C45 C46 122.7(4) .
C47 C46 C45 119.7(4) .
C47 C46 H46 120.1 .
C45 C46 H46 120.1 .
C46 C47 C48 119.7(4) .
C46 C47 H47 120.1 .
C48 C47 H47 120.1 .
C49 C48 C47 119.2(4) .
C49 C48 Cl5 119.5(4) .
C47 C48 Cl5 121.3(3) .
C48 C49 N10 120.3(4) .
C48 C49 H49 119.9 .
N10 C49 H49 119.9 .
C50 N11 H11N 120.0 .
C50 N11 H11M 120.0 .
H11N N11 H11M 120.0 .
C54 N12 C50 123.4(4) .
C54 N12 H12N 118.3 .
C50 N12 H12N 118.3 .
N11 C50 N12 119.6(4) .
N11 C50 C51 123.3(4) .
N12 C50 C51 117.0(4) .
C52 C51 C50 120.2(4) .
C52 C51 H51 119.9 .
C50 C51 H51 119.9 .
C51 C52 C53 120.0(4) .
C51 C52 H52 120.0 .
C53 C52 H52 120.0 .
C54 C53 C52 119.5(4) .
C54 C53 Cl6 119.6(4) .
C52 C53 Cl6 120.9(3) .
N12 C54 C53 119.7(4) .
N12 C54 H54 120.1 .
C53 C54 H54 120.1 .
C55 N13 H13N 120.0 .
C55 N13 H13M 120.0 .
H13N N13 H13M 120.0 .
C55 N14 C59 123.2(4) .
C55 N14 H14N 118.4 .
C59 N14 H14N 118.4 .
N13 C55 N14 118.8(4) .
N13 C55 C56 123.5(4) .
N14 C55 C56 117.7(4) .
C57 C56 C55 120.5(4) .
C57 C56 H56N 119.8 .
C55 C56 H56N 119.8 .
C56 C57 C58 119.4(4) .
C56 C57 H57 120.3 .
C58 C57 H57 120.3 .
C59 C58 C57 119.9(4) .
C59 C58 Cl7 119.8(3) .
C57 C58 Cl7 120.3(3) .
C58 C59 N14 119.4(4) .
C58 C59 H59 120.3 .
N14 C59 H59 120.3 .
C60 N15 H15N 120.0 .
C60 N15 H15M 120.0 .
H15N N15 H15M 120.0 .
C60 N16 C64 123.2(4) .
C60 N16 H16N 118.4 .
C64 N16 H16N 118.4 .
N15 C60 N16 120.0(4) .
N15 C60 C61 122.6(4) .
N16 C60 C61 117.4(4) .
C62 C61 C60 120.1(4) .
C62 C61 H61 120.0 .
C60 C61 H61 120.0 .
C61 C62 C63 120.1(4) .
C61 C62 H62 119.9 .
C63 C62 H62 119.9 .
C64 C63 C62 119.8(5) .
C64 C63 Cl8 120.0(4) .
C62 C63 Cl8 120.3(4) .
C63 C64 N16 119.5(5) .
C63 C64 H64 120.3 .
N16 C64 H64 120.3 .
C65 N17 H17N 120.0 .
C65 N17 H17M 120.0 .
H17N N17 H17M 120.0 .
C69 N18 C65 123.1(4) .
C69 N18 H18N 118.5 .
C65 N18 H18N 118.5 .
N17 C65 N18 118.7(4) .
N17 C65 C66 123.6(4) .
N18 C65 C66 117.7(4) .
C67 C66 C65 119.6(4) .
C67 C66 H66 120.2 .
C65 C66 H66 120.2 .
C66 C67 C68 120.3(4) .
C66 C67 H67 119.8 .
C68 C67 H67 119.8 .
C69 C68 C67 119.6(4) .
C69 C68 Cl9 119.8(4) .
C67 C68 Cl9 120.6(3) .
N18 C69 C68 119.8(4) .
N18 C69 H69 120.1 .
C68 C69 H69 120.1 .
C70 N19 H19N 120.0 .
C70 N19 H19M 120.0 .
H19N N19 H19M 120.0 .
C70 N20 C74 123.1(4) .
C70 N20 H20N 118.5 .
C74 N20 H20N 118.5 .
N19 C70 N20 118.5(4) .
N19 C70 C71 123.7(4) .
N20 C70 C71 117.8(4) .
C72 C71 C70 119.6(4) .
C72 C71 H71 120.2 .
C70 C71 H71 120.2 .
C71 C72 C73 120.1(4) .
C71 C72 H72 119.9 .
C73 C72 H72 119.9 .
C74 C73 C72 119.5(4) .
C74 C73 Cl10 120.2(4) .
C72 C73 Cl10 120.3(4) .
N20 C74 C73 119.6(4) .
N20 C74 H74 120.2 .
C73 C74 H74 120.2 .
C75 N21 H21N 120.0 .
C75 N21 H21M 120.0 .
H21N N21 H21M 120.0 .
C79 N22 C75 122.6(4) .
C79 N22 H22N 118.7 .
C75 N22 H22N 118.7 .
N21 C75 N22 119.3(4) .
N21 C75 C76 122.6(4) .
N22 C75 C76 118.1(4) .
C77 C76 C75 120.2(4) .
C77 C76 H76 119.9 .
C75 C76 H76 119.9 .
C76 C77 C78 119.6(4) .
C76 C77 H77 120.2 .
C78 C77 H77 120.2 .
C79 C78 C77 119.7(4) .
C79 C78 Cl11 120.3(4) .
C77 C78 Cl11 120.0(3) .
N22 C79 C78 119.7(4) .
N22 C79 H79 120.1 .
C78 C79 H79 120.1 .
C80 N23 H23N 120.0 .
C80 N23 H23M 120.0 .
H23N N23 H23M 120.0 .
C80 N24 C84 123.8(4) .
C80 N24 H24N 118.1 .
C84 N24 H24N 118.1 .
N23 C80 N24 120.4(4) .
N23 C80 C81 122.6(5) .
N24 C80 C81 117.1(5) .
C82 C81 C80 120.4(5) .
C82 C81 H81 119.8 .
C80 C81 H81 119.8 .
C81 C82 C83 120.3(5) .
C81 C82 H82 119.9 .
C83 C82 H82 119.9 .
C84 C83 C82 119.6(5) .
C84 C83 Cl12 120.1(4) .
C82 C83 Cl12 120.3(4) .
N24 C84 C83 118.8(5) .
N24 C84 H84 120.6 .
C83 C84 H84 120.6 .
O37 Cl13 O38 110.3(2) .
O37 Cl13 O39 109.6(2) .
O38 Cl13 O39 110.1(2) .
O37 Cl13 O40 110.0(2) .
O38 Cl13 O40 108.7(2) .
O39 Cl13 O40 108.1(2) .
O43 Cl14 O41 109.8(2) .
O43 Cl14 O44 109.9(2) .
O41 Cl14 O44 110.6(2) .
O43 Cl14 O42 109.0(2) .
O41 Cl14 O42 108.29(19) .
O44 Cl14 O42 109.22(19) .
O47B Cl15 O46 172.8(7) .
O47B Cl15 O45 68.9(6) .
O46 Cl15 O45 117.7(5) .
O47B Cl15 O46B 117.5(7) .
O46 Cl15 O46B 58.1(4) .
O45 Cl15 O46B 112.4(5) .
O47B Cl15 O48B 117.5(6) .
O46 Cl15 O48B 61.8(5) .
O45 Cl15 O48B 126.8(4) .
O46B Cl15 O48B 109.2(5) .
O47B Cl15 O48 68.1(5) .
O46 Cl15 O48 110.3(4) .
O45 Cl15 O48 110.9(4) .
O46B Cl15 O48 134.9(5) .
O48B Cl15 O48 49.4(4) .
O47B Cl15 O47 66.0(6) .
O46 Cl15 O47 108.0(4) .
O45 Cl15 O47 107.2(4) .
O46B Cl15 O47 53.8(4) .
O48B Cl15 O47 124.0(4) .
O48 Cl15 O47 101.3(4) .
O47B Cl15 O45B 107.5(7) .
O46 Cl15 O45B 79.5(5) .
O45 Cl15 O45B 39.7(4) .
O46B Cl15 O45B 102.1(5) .
O48B Cl15 O45B 100.4(6) .
O48 Cl15 O45B 119.3(5) .
O47 Cl15 O45B 133.6(5) .
O51 Cl16 O52 110.68(19) .
O51 Cl16 O50 109.9(2) .
O52 Cl16 O50 109.5(2) .
O51 Cl16 O49 109.6(2) .
O52 Cl16 O49 109.3(2) .
O50 Cl16 O49 107.8(2) .

loop_
_geom_bond_atom_site_label_1
_geom_bond_atom_site_label_2
_geom_bond_distance
_geom_bond_site_symmetry_2
Cu1 O8 1.918(3) .
Cu1 O4 1.918(3) .
Cu1 O5 1.964(3) .
Cu1 O1 1.967(3) .
Cu1 O11 2.633(3) .
Cu1 O24 2.717(3) 1_444
O1 C1 1.281(5) .
O2 C1 1.242(5) .
O3 C3 1.243(5) .
O4 C3 1.268(5) .
O5 C4 1.282(5) .
O6 C4 1.237(5) .
O7 C6 1.248(5) .
O8 C6 1.268(5) .
C1 C2 1.513(6) .
C2 C3 1.528(6) .
C2 H2A 0.9900 .
C2 H2B 0.9900 .
C5 C4 1.524(5) .
C5 C6 1.526(5) .
C5 H5A 0.9900 .
C5 H5B 0.9900 .
Cu2 O9 1.924(3) .
Cu2 O13 1.936(3) .
Cu2 O12 1.979(3) .
Cu2 O16 1.983(3) .
Cu2 O17 2.397(3) .
Cu2 O18 2.454(3) .
O9 C7 1.272(5) .
O10 C7 1.237(5) .
O11 C9 1.264(5) .
O12 C9 1.268(5) .
O13 C10 1.286(5) .
O14 C10 1.243(5) .
O15 C12 1.257(5) .
O15 Cu4 2.615(3) .
O16 C12 1.266(5) .
O17 H17O 0.825(19) .
O17 H17P 0.820(19) .
O18 H18O 0.817(19) .
O18 H18P 0.795(19) .
C7 C8 1.512(6) .
C8 C9 1.501(6) .
C8 H8A 0.9900 .
C8 H8B 0.9900 .
C10 C11 1.496(6) .
C11 C12 1.508(6) .
C11 H11A 0.9900 .
C11 H11B 0.9900 .
Cu3 O26 1.923(3) .
Cu3 O22 1.930(3) .
Cu3 O19 1.964(3) .
Cu3 O23 1.978(3) .
Cu3 O27 2.481(3) .
Cu3 O28 2.510(3) .
O19 C13 1.277(5) .
O20 C13 1.254(5) .
O20 Cu4 2.526(3) .
O21 C15 1.227(5) .
O22 C15 1.303(5) .
O23 C16 1.270(5) .
O24 C16 1.263(5) .
O24 Cu1 2.717(3) 1_666
O25 C18 1.228(5) .
O26 C18 1.277(5) .
O27 H27O 0.804(19) .
O27 H27P 0.803(19) .
O28 H28O 0.814(19) .
O28 H28P 0.821(19) .
C13 C14 1.509(6) .
C14 C15 1.516(5) .
C14 H14A 0.9900 .
C14 H14B 0.9900 .
C16 C17 1.517(6) .
C17 C18 1.512(5) .
C17 H17A 0.9900 .
C17 H17B 0.9900 .
Cu4 O29 1.926(3) .
Cu4 O33 1.934(3) .
Cu4 O36 1.967(3) .
Cu4 O32 1.970(3) .
O29 C19 1.266(5) .
O30 C19 1.247(5) .
O31 C21 1.238(5) .
O32 C21 1.272(5) .
O33 C22 1.271(5) .
O34 C22 1.250(5) .
O35 C24 1.229(5) .
O36 C24 1.284(5) .
C19 C20 1.515(5) .
C20 C21 1.515(6) .
C20 H23A 0.9900 .
C20 H23B 0.9900 .
C22 C23 1.511(5) .
C23 C24 1.517(5) .
C23 H20A 0.9900 .
C23 H20B 0.9900 .
N1 C25 1.330(7) .
N1 H1N 0.8800 .
N1 H1M 0.8800 .
N2 C25 1.337(7) .
N2 C29 1.351(6) .
N2 H2N 0.8800 .
Cl1 C28 1.729(7) .
C25 C26 1.414(7) .
C26 C27 1.338(10) .
C26 H26 0.9500 .
C27 C28 1.389(10) .
C27 H27 0.9500 .
C28 C29 1.374(8) .
C29 H29 0.9500 .
N3 C30 1.327(5) .
N3 H3N 0.8800 .
N3 H3M 0.8800 .
N4 C30 1.349(5) .
N4 C34 1.367(5) .
N4 H4N 0.8800 .
Cl2 C33 1.734(4) .
C30 C31 1.414(6) .
C31 C32 1.359(6) .
C31 H31 0.9500 .
C32 C33 1.406(6) .
C32 H32 0.9500 .
C33 C34 1.346(6) .
C34 H34 0.9500 .
N5 C35 1.330(6) .
N5 H5N 0.8800 .
N5 H5M 0.8800 .
N6 C39 1.351(6) .
N6 C35 1.352(5) .
N6 H6N 0.8800 .
Cl3 C38 1.730(4) .
C35 C36 1.420(6) .
C36 C37 1.349(6) .
C36 H36 0.9500 .
C37 C38 1.409(6) .
C37 H37 0.9500 .
C38 C39 1.356(6) .
C39 H39 0.9500 .
N7 C44 1.325(6) .
N7 H7N 0.8800 .
N7 H7M 0.8800 .
N8 C44 1.350(5) .
N8 C40 1.356(6) .
N8 H8N 0.8800 .
Cl4 C41 1.737(5) .
C40 C41 1.349(6) .
C40 H40 0.9500 .
C41 C42 1.399(6) .
C42 C43 1.354(6) .
C42 H42 0.9500 .
C43 C44 1.417(6) .
C43 H43 0.9500 .
N9 C45 1.341(5) .
N9 H9N 0.8800 .
N9 H9M 0.8800 .
N10 C45 1.336(5) .
N10 C49 1.354(5) .
N10 H10N 0.8800 .
Cl5 C48 1.730(4) .
C45 C46 1.409(6) .
C46 C47 1.361(6) .
C46 H46 0.9500 .
C47 C48 1.404(6) .
C47 H47 0.9500 .
C48 C49 1.352(6) .
C49 H49 0.9500 .
N11 C50 1.328(6) .
N11 H11N 0.8800 .
N11 H11M 0.8800 .
N12 C54 1.345(5) .
N12 C50 1.356(6) .
N12 H12N 0.8800 .
Cl6 C53 1.731(5) .
C50 C51 1.417(6) .
C51 C52 1.344(6) .
C51 H51 0.9500 .
C52 C53 1.410(6) .
C52 H52 0.9500 .
C53 C54 1.349(6) .
C54 H54 0.9500 .
N13 C55 1.325(5) .
N13 H13N 0.8800 .
N13 H13M 0.8800 .
N14 C55 1.343(5) .
N14 C59 1.362(5) .
N14 H14N 0.8800 .
C55 C56 1.405(6) .
C56 C57 1.359(6) .
C56 H56N 0.9500 .
C57 C58 1.402(6) .
C57 H57 0.9500 .
C58 C59 1.351(6) .
C58 Cl7 1.730(4) .
C59 H59 0.9500 .
N15 C60 1.316(6) .
N15 H15N 0.8800 .
N15 H15M 0.8800 .
N16 C60 1.347(5) .
N16 C64 1.362(6) .
N16 H16N 0.8800 .
Cl8 C63 1.720(5) .
C60 C61 1.426(6) .
C61 C62 1.341(7) .
C61 H61 0.9500 .
C62 C63 1.408(6) .
C62 H62 0.9500 .
C63 C64 1.349(6) .
C64 H64 0.9500 .
N17 C65 1.319(6) .
N17 H17N 0.8800 .
N17 H17M 0.8800 .
N18 C69 1.350(6) .
N18 C65 1.352(6) .
N18 H18N 0.8800 .
Cl9 C68 1.723(5) .
C65 C66 1.419(6) .
C66 C67 1.353(6) .
C66 H66 0.9500 .
C67 C68 1.402(6) .
C67 H67 0.9500 .
C68 C69 1.352(6) .
C69 H69 0.9500 .
N19 C70 1.334(5) .
N19 H19N 0.8800 .
N19 H19M 0.8800 .
N20 C70 1.344(5) .
N20 C74 1.348(5) .
N20 H20N 0.8800 .
Cl10 C73 1.729(4) .
C70 C71 1.405(6) .
C71 C72 1.360(6) .
C71 H71 0.9500 .
C72 C73 1.391(7) .
C72 H72 0.9500 .
C73 C74 1.353(6) .
C74 H74 0.9500 .
N21 C75 1.329(6) .
N21 H21N 0.8800 .
N21 H21M 0.8800 .
N22 C79 1.349(6) .
N22 C75 1.351(5) .
N22 H22N 0.8800 .
Cl11 C78 1.725(5) .
C75 C76 1.416(6) .
C76 C77 1.348(6) .
C76 H76 0.9500 .
C77 C78 1.406(6) .
C77 H77 0.9500 .
C78 C79 1.365(6) .
C79 H79 0.9500 .
N23 C80 1.313(6) .
N23 H23N 0.8800 .
N23 H23M 0.8800 .
N24 C80 1.345(6) .
N24 C84 1.351(6) .
N24 H24N 0.8800 .
Cl12 C83 1.720(5) .
C80 C81 1.417(6) .
C81 C82 1.349(7) .
C81 H81 0.9500 .
C82 C83 1.384(7) .
C82 H82 0.9500 .
C83 C84 1.376(7) .
C84 H84 0.9500 .
Cl13 O37 1.414(4) .
Cl13 O38 1.427(3) .
Cl13 O39 1.433(3) .
Cl13 O40 1.457(4) .
Cl14 O43 1.429(3) .
Cl14 O41 1.434(3) .
Cl14 O44 1.435(3) .
Cl14 O42 1.456(3) .
Cl15 O47B 1.304(9) .
Cl15 O46 1.370(6) .
Cl15 O45 1.376(6) .
Cl15 O46B 1.406(8) .
Cl15 O48B 1.461(9) .
Cl15 O48 1.476(6) .
Cl15 O47 1.543(7) .
Cl15 O45B 1.598(10) .
Cl16 O51 1.424(3) .
Cl16 O52 1.429(3) .
Cl16 O50 1.449(3) .
Cl16 O49 1.451(3) .

loop_
_geom_hbond_atom_site_label_D
_geom_hbond_atom_site_label_H
_geom_hbond_atom_site_label_A
_geom_hbond_distance_DH
_geom_hbond_distance_HA
_geom_hbond_distance_DA
_geom_hbond_angle_DHA
_geom_hbond_site_symmetry_A
O17 H17O O35 0.825(19) 2.07(2) 2.860(5) 161(5) 2_775
O17 H17P O34 0.820(19) 1.98(2) 2.789(4) 168(5) .
O18 H18O O2 0.817(19) 2.07(2) 2.879(4) 169(5) 2_665
O18 H18P O3 0.795(19) 2.11(2) 2.891(4) 167(5) .
O27 H27O O6 0.804(19) 2.11(2) 2.900(4) 170(5) 2_775
O27 H27P O7 0.803(19) 2.10(2) 2.873(4) 163(5) 1_666
O28 H28O O31 0.814(19) 2.10(2) 2.892(4) 164(4) 2_776
O28 H28P O30 0.821(19) 1.94(2) 2.741(4) 165(5) .
N1 H1N O9 0.88 2.00 2.856(5) 162.7 2_675
N1 H1M O46B 0.88 2.08 2.898(10) 155.1 2_675
N1 H1M O46 0.88 2.22 3.085(8) 165.6 2_675
N1 H1M O45B 0.88 2.57 3.274(12) 138.0 2_675
N1 H1M Cl15 0.88 2.91 3.774(5) 166.1 2_675
N2 H2N O10 0.88 1.82 2.667(5) 160.7 2_675
N2 H2N O9 0.88 2.64 3.348(5) 138.1 2_675
N3 H3N O19 0.88 2.08 2.878(5) 151.2 1_455
N3 H3M O30 0.88 2.03 2.862(5) 157.6 2_676
N4 H4N O20 0.88 1.89 2.754(4) 168.5 1_455
N5 H5N O28 0.88 2.11 2.946(5) 159.4 1_445
N5 H5M O50 0.88 2.26 3.084(5) 156.0 2_666
N5 H5M O49 0.88 2.65 3.398(5) 143.1 2_666
N5 H5M Cl16 0.88 2.87 3.698(4) 156.4 2_666
N6 H6N O22 0.88 1.80 2.675(4) 170.1 1_445
N6 H6N O21 0.88 2.60 3.150(4) 121.2 1_445
N7 H7N O2 0.88 1.92 2.791(5) 170.9 2_665
N7 H7M O48B 0.88 1.99 2.849(9) 163.9 .
N7 H7M O46 0.88 2.37 3.209(8) 158.4 .
N7 H7M O48 0.88 2.58 3.319(8) 141.9 .
N7 H7M Cl15 0.88 2.83 3.654(4) 157.2 .
N8 H8N O1 0.88 2.11 2.990(4) 179.4 2_665
N9 H9N O12 0.88 2.19 2.992(5) 151.0 2_665
N9 H9N O3 0.88 3.12 3.573(5) 114.3 2_665
N10 H10N O11 0.88 1.76 2.609(5) 162.2 2_665
N10 H10N O12 0.88 2.64 3.351(4) 138.3 2_665
N11 H11N O13 0.88 2.10 2.922(5) 154.3 .
N11 H11M O42 0.88 2.11 2.987(5) 173.2 2_665
N12 H12N O14 0.88 1.80 2.634(4) 158.4 .
N12 H12N O13 0.88 2.48 3.209(5) 140.8 .
N13 H13N O23 0.88 2.18 2.980(4) 151.7 2_776
N13 H13M O7 0.88 2.02 2.866(5) 161.8 1_556
N14 H14N O24 0.88 1.80 2.641(4) 159.2 2_776
N15 H15N O6 0.88 1.96 2.827(4) 167.0 2_665
N15 H15M O40 0.88 2.39 3.195(5) 152.9 .
N15 H15M O39 0.88 2.42 3.151(5) 140.3 .
N15 H15M Cl13 0.88 2.86 3.663(4) 153.1 .
N16 H16N O5 0.88 2.11 2.987(4) 178.6 2_665
N17 H17N O35 0.88 1.98 2.838(5) 164.6 1_545
N17 H17M O42 0.88 2.12 2.985(5) 167.2 1_655
N17 H17M Cl14 0.88 2.81 3.619(4) 153.7 1_655
N18 H18N O36 0.88 2.00 2.853(4) 162.9 1_545
N18 H18N O35 0.88 2.65 3.356(5) 137.5 1_545
N19 H19N O16 0.88 2.21 2.975(5) 144.4 1_545
N19 H19M O34 0.88 2.08 2.912(5) 157.9 2_765
N20 H20N O15 0.88 1.76 2.635(5) 171.4 1_545
N20 H20N O16 0.88 2.64 3.296(4) 131.8 1_545
N21 H21N O31 0.88 1.91 2.789(5) 172.3 2_766
N21 H21M O49 0.88 2.05 2.880(5) 158.0 2_766
N21 H21M Cl16 0.88 2.87 3.732(4) 165.2 2_766
N22 H22N O32 0.88 2.10 2.972(4) 171.2 2_766
N23 H23N O26 0.88 1.97 2.824(5) 162.7 2_766
N23 H23M O40 0.88 2.10 2.968(5) 167.2 2_656
N24 H24N O25 0.88 1.89 2.736(5) 161.8 2_766
N24 H24N O26 0.88 2.64 3.333(5) 136.6 2_766

loop_
_geom_torsion_atom_site_label_1
_geom_torsion_atom_site_label_2
_geom_torsion_atom_site_label_3
_geom_torsion_atom_site_label_4
_geom_torsion
_geom_torsion_site_symmetry_1
O8 Cu1 O1 C1 -154.9(3) .
O4 Cu1 O1 C1 24.3(3) .
O5 Cu1 O1 C1 -140(24) .
O11 Cu1 O1 C1 107.4(3) .
O24 Cu1 O1 C1 -73.3(3) 1_444
O8 Cu1 O4 C3 64(9) .
O5 Cu1 O4 C3 161.9(3) .
O1 Cu1 O4 C3 -18.0(3) .
O11 Cu1 O4 C3 -110.2(3) .
O24 Cu1 O4 C3 71.0(3) 1_444
O8 Cu1 O5 C4 -28.2(3) .
O4 Cu1 O5 C4 152.6(3) .
O1 Cu1 O5 C4 -43(24) .
O11 Cu1 O5 C4 69.5(3) .
O24 Cu1 O5 C4 -109.8(3) 1_444
O4 Cu1 O8 C6 119(9) .
O5 Cu1 O8 C6 21.7(3) .
O1 Cu1 O8 C6 -158.4(3) .
O11 Cu1 O8 C6 -66.2(3) .
O24 Cu1 O8 C6 112.5(3) 1_444
Cu1 O1 C1 O2 -178.9(3) .
Cu1 O1 C1 C2 4.1(5) .
O8 Cu1 C1 O2 28.5(7) .
O4 Cu1 C1 O2 -152.3(7) .
O5 Cu1 C1 O2 -178.1(6) .
O1 Cu1 C1 O2 2.4(6) .
O11 Cu1 C1 O2 -72.3(7) .
O24 Cu1 C1 O2 107.5(7) 1_444
O8 Cu1 C1 O1 26.1(3) .
O4 Cu1 C1 O1 -154.7(3) .
O5 Cu1 C1 O1 179.5(3) .
O11 Cu1 C1 O1 -74.6(3) .
O24 Cu1 C1 O1 105.1(3) 1_444
O8 Cu1 C1 C2 -150.3(2) .
O4 Cu1 C1 C2 28.9(2) .
O5 Cu1 C1 C2 3.1(4) .
O1 Cu1 C1 C2 -176.4(4) .
O11 Cu1 C1 C2 109.0(2) .
O24 Cu1 C1 C2 -71.3(2) 1_444
O2 C1 C2 C3 136.4(4) .
O1 C1 C2 C3 -46.4(5) .
Cu1 C1 C2 C3 -44.1(3) .
Cu1 O4 C3 O3 166.4(3) .
Cu1 O4 C3 C2 -15.6(5) .
C1 C2 C3 O3 -128.6(4) .
C1 C2 C3 O4 53.3(5) .
C1 C2 C3 Cu1 44.8(3) .
O8 Cu1 C3 O3 154.5(6) .
O4 Cu1 C3 O3 -27.6(6) .
O5 Cu1 C3 O3 -46.4(7) .
O1 Cu1 C3 O3 133.7(7) .
O11 Cu1 C3 O3 41.1(7) .
O24 Cu1 C3 O3 -138.0(7) 1_444
O8 Cu1 C3 O4 -178.0(3) .
O5 Cu1 C3 O4 -18.9(4) .
O1 Cu1 C3 O4 161.2(4) .
O11 Cu1 C3 O4 68.7(3) .
O24 Cu1 C3 O4 -110.4(3) 1_444
O8 Cu1 C3 C2 -11.7(5) .
O4 Cu1 C3 C2 166.3(5) .
O5 Cu1 C3 C2 147.4(2) .
O1 Cu1 C3 C2 -32.5(2) .
O11 Cu1 C3 C2 -125.1(2) .
O24 Cu1 C3 C2 55.9(2) 1_444
Cu1 O8 C6 O7 -169.0(3) .
Cu1 O8 C6 C5 13.8(5) .
C4 C5 C6 O7 128.6(4) .
C4 C5 C6 O8 -54.0(5) .
C4 C5 C6 Cu1 -46.4(3) .
O8 Cu1 C6 O7 22.9(6) .
O4 Cu1 C6 O7 -155.1(6) .
O5 Cu1 C6 O7 -134.5(7) .
O1 Cu1 C6 O7 45.4(7) .
O11 Cu1 C6 O7 137.8(7) .
O24 Cu1 C6 O7 -43.1(7) 1_444
O4 Cu1 C6 O8 -178.0(3) .
O5 Cu1 C6 O8 -157.4(3) .
O1 Cu1 C6 O8 22.5(3) .
O11 Cu1 C6 O8 114.9(3) .
O24 Cu1 C6 O8 -66.0(3) 1_444
O8 Cu1 C6 C5 -167.9(5) .
O4 Cu1 C6 C5 14.1(5) .
O5 Cu1 C6 C5 34.7(2) .
O1 Cu1 C6 C5 -145.4(2) .
O11 Cu1 C6 C5 -53.0(2) .
O24 Cu1 C6 C5 126.1(2) 1_444
Cu1 O5 C4 O6 -177.5(3) .
Cu1 O5 C4 C5 -1.8(5) .
C6 C5 C4 O6 -137.5(4) .
C6 C5 C4 O5 46.6(5) .
C6 C5 C4 Cu1 45.6(3) .
O8 Cu1 C4 O6 156.3(8) .
O4 Cu1 C4 O6 -22.9(8) .
O5 Cu1 C4 O6 5.6(6) .
O1 Cu1 C4 O6 -174.9(6) .
O11 Cu1 C4 O6 -102.7(7) .
O24 Cu1 C4 O6 77.5(7) 1_444
O8 Cu1 C4 O5 150.7(3) .
O4 Cu1 C4 O5 -28.5(3) .
O1 Cu1 C4 O5 179.5(3) .
O11 Cu1 C4 O5 -108.3(3) .
O24 Cu1 C4 O5 72.0(3) 1_444
O8 Cu1 C4 C5 -30.9(2) .
O4 Cu1 C4 C5 149.9(2) .
O5 Cu1 C4 C5 178.5(4) .
O1 Cu1 C4 C5 -2.1(4) .
O11 Cu1 C4 C5 70.2(2) .
O24 Cu1 C4 C5 -109.6(2) 1_444
O13 Cu2 O9 C7 176(48) .
O12 Cu2 O9 C7 -24.1(4) .
O16 Cu2 O9 C7 153.5(4) .
O17 Cu2 O9 C7 62.5(4) .
O18 Cu2 O9 C7 -108.6(4) .
O8 Cu1 O11 C9 153.1(3) .
O4 Cu1 O11 C9 -27.0(3) .
O5 Cu1 O11 C9 59.8(3) .
O1 Cu1 O11 C9 -120.4(3) .
O24 Cu1 O11 C9 90(3) 1_444
O9 Cu2 O12 C9 24.0(3) .
O13 Cu2 O12 C9 -156.8(3) .
O16 Cu2 O12 C9 -39(3) .
O17 Cu2 O12 C9 -68.7(3) .
O18 Cu2 O12 C9 114.7(3) .
O9 Cu2 O13 C10 6(3) .
O12 Cu2 O13 C10 -154.4(3) .
O16 Cu2 O13 C10 27.9(3) .
O17 Cu2 O13 C10 119.1(3) .
O18 Cu2 O13 C10 -69.9(3) .
O9 Cu2 O16 C12 154.5(3) .
O13 Cu2 O16 C12 -24.7(3) .
O12 Cu2 O16 C12 -142(3) .
O17 Cu2 O16 C12 -112.8(3) .
O18 Cu2 O16 C12 64.0(3) .
Cu2 O9 C7 O10 -174.0(3) .
Cu2 O9 C7 C8 4.1(6) .
O9 Cu2 C7 O10 11.4(6) .
O13 Cu2 C7 O10 -168.0(6) .
O12 Cu2 C7 O10 166.2(7) .
O16 Cu2 C7 O10 -16.0(7) .
O17 Cu2 C7 O10 -105.5(7) .
O18 Cu2 C7 O10 84.1(7) .
O13 Cu2 C7 O9 -179.5(4) .
O12 Cu2 C7 O9 154.8(4) .
O16 Cu2 C7 O9 -27.5(4) .
O17 Cu2 C7 O9 -117.0(4) .
O18 Cu2 C7 O9 72.7(4) .
O9 Cu2 C7 C8 -176.5(5) .
O13 Cu2 C7 C8 4.1(5) .
O12 Cu2 C7 C8 -21.7(2) .
O16 Cu2 C7 C8 156.1(2) .
O17 Cu2 C7 C8 66.6(2) .
O18 Cu2 C7 C8 -103.7(2) .
O10 C7 C8 C9 -155.9(4) .
O9 C7 C8 C9 25.9(6) .
Cu2 C7 C8 C9 28.0(4) .
Cu1 O11 C9 O12 97.4(4) .
Cu1 O11 C9 C8 -85.4(4) .
Cu1 O11 C9 Cu2 106.5(6) .
Cu2 O12 C9 O11 172.8(3) .
Cu2 O12 C9 C8 -4.2(5) .
C7 C8 C9 O11 157.3(4) .
C7 C8 C9 O12 -25.5(6) .
C7 C8 C9 Cu2 -27.8(4) .
O9 Cu2 C9 O11 -169.1(7) .
O13 Cu2 C9 O11 10.4(7) .
O12 Cu2 C9 O11 -14.3(5) .
O16 Cu2 C9 O11 161.3(6) .
O17 Cu2 C9 O11 94.5(7) .
O18 Cu2 C9 O11 -79.2(7) .
O9 Cu2 C9 O12 -154.8(3) .
O13 Cu2 C9 O12 24.7(3) .
O16 Cu2 C9 O12 175.6(3) .
O17 Cu2 C9 O12 108.9(3) .
O18 Cu2 C9 O12 -64.9(3) .
O9 Cu2 C9 C8 21.6(2) .
O13 Cu2 C9 C8 -158.9(2) .
O12 Cu2 C9 C8 176.4(5) .
O16 Cu2 C9 C8 -8.0(4) .
O17 Cu2 C9 C8 -74.7(2) .
O18 Cu2 C9 C8 111.5(2) .
Cu2 O13 C10 O14 -177.6(3) .
Cu2 O13 C10 C11 2.9(5) .
O9 Cu2 C10 O14 -174.7(6) .
O13 Cu2 C10 O14 4.7(6) .
O12 Cu2 C10 O14 31.9(7) .
O16 Cu2 C10 O14 -145.8(7) .
O17 Cu2 C10 O14 -57.3(7) .
O18 Cu2 C10 O14 113.0(7) .
O9 Cu2 C10 O13 -179.4(3) .
O12 Cu2 C10 O13 27.2(3) .
O16 Cu2 C10 O13 -150.5(3) .
O17 Cu2 C10 O13 -62.0(3) .
O18 Cu2 C10 O13 108.3(3) .
O9 Cu2 C10 C11 3.1(4) .
O13 Cu2 C10 C11 -177.5(5) .
O12 Cu2 C10 C11 -150.3(2) .
O16 Cu2 C10 C11 32.0(2) .
O17 Cu2 C10 C11 120.5(2) .
O18 Cu2 C10 C11 -69.2(2) .
O14 C10 C11 C12 133.1(4) .
O13 C10 C11 C12 -47.4(5) .
Cu2 C10 C11 C12 -45.8(3) .
Cu4 O15 C12 O16 -96.5(4) .
Cu4 O15 C12 C11 85.0(4) .
Cu4 O15 C12 Cu2 -86.1(7) .
Cu2 O16 C12 O15 172.5(3) .
Cu2 O16 C12 C11 -9.0(5) .
C10 C11 C12 O15 -130.9(4) .
C10 C11 C12 O16 50.5(5) .
C10 C11 C12 Cu2 45.5(3) .
O9 Cu2 C12 O15 -42.4(7) .
O13 Cu2 C12 O15 138.2(7) .
O12 Cu2 C12 O15 159.2(6) .
O16 Cu2 C12 O15 -15.8(6) .
O17 Cu2 C12 O15 53.2(7) .
O18 Cu2 C12 O15 -132.8(7) .
O9 Cu2 C12 O16 -26.6(3) .
O13 Cu2 C12 O16 153.9(4) .
O12 Cu2 C12 O16 174.9(3) .
O17 Cu2 C12 O16 69.0(3) .
O18 Cu2 C12 O16 -117.1(3) .
O9 Cu2 C12 C11 145.5(2) .
O13 Cu2 C12 C11 -33.9(2) .
O12 Cu2 C12 C11 -12.9(5) .
O16 Cu2 C12 C11 172.1(5) .
O17 Cu2 C12 C11 -118.9(2) .
O18 Cu2 C12 C11 55.1(2) .
O26 Cu3 O19 C13 -149.8(3) .
O22 Cu3 O19 C13 27.4(3) .
O23 Cu3 O19 C13 154.7(11) .
O27 Cu3 O19 C13 -60.5(3) .
O28 Cu3 O19 C13 116.3(3) .
O26 Cu3 O22 C15 -0.5(16) .
O19 Cu3 O22 C15 -34.1(3) .
O23 Cu3 O22 C15 150.3(3) .
O27 Cu3 O22 C15 64.8(3) .
O28 Cu3 O22 C15 -126.5(3) .
O26 Cu3 O23 C16 -22.6(3) .
O22 Cu3 O23 C16 159.9(3) .
O19 Cu3 O23 C16 32.7(14) .
O27 Cu3 O23 C16 -112.5(3) .
O28 Cu3 O23 C16 71.3(3) .
O22 Cu3 O26 C18 170.2(13) .
O19 Cu3 O26 C18 -156.0(4) .
O23 Cu3 O26 C18 19.5(4) .
O27 Cu3 O26 C18 105.0(4) .
O28 Cu3 O26 C18 -64.0(4) .
Cu4 O20 C13 O19 93.9(4) .
Cu4 O20 C13 C14 -88.6(4) .
Cu4 O20 C13 Cu3 85.9(7) .
Cu3 O19 C13 O20 -174.1(3) .
Cu3 O19 C13 C14 8.5(5) .
O26 Cu3 C13 O20 43.3(7) .
O22 Cu3 C13 O20 -138.8(7) .
O19 Cu3 C13 O20 12.3(6) .
O23 Cu3 C13 O20 -159.3(6) .
O27 Cu3 C13 O20 133.0(7) .
O28 Cu3 C13 O20 -53.7(7) .
O26 Cu3 C13 O19 31.0(3) .
O22 Cu3 C13 O19 -151.1(3) .
O23 Cu3 C13 O19 -171.5(4) .
O27 Cu3 C13 O19 120.7(3) .
O28 Cu3 C13 O19 -66.0(3) .
O26 Cu3 C13 C14 -141.5(2) .
O22 Cu3 C13 C14 36.4(2) .
O19 Cu3 C13 C14 -172.5(5) .
O23 Cu3 C13 C14 16.0(5) .
O27 Cu3 C13 C14 -51.8(2) .
O28 Cu3 C13 C14 121.5(2) .
O20 C13 C14 C15 131.7(4) .
O19 C13 C14 C15 -50.7(5) .
Cu3 C13 C14 C15 -46.1(3) .
Cu3 O22 C15 O21 -174.1(3) .
Cu3 O22 C15 C14 4.6(5) .
C13 C14 C15 O21 -137.5(4) .
C13 C14 C15 O22 43.8(5) .
C13 C14 C15 Cu3 46.3(3) .
O26 Cu3 C15 O21 -168.0(6) .
O22 Cu3 C15 O21 12.1(6) .
O19 Cu3 C15 O21 156.1(7) .
O23 Cu3 C15 O21 -20.1(7) .
O27 Cu3 C15 O21 -100.7(7) .
O28 Cu3 C15 O21 67.3(7) .
O26 Cu3 C15 O22 179.9(3) .
O19 Cu3 C15 O22 144.0(3) .
O23 Cu3 C15 O22 -32.2(3) .
O27 Cu3 C15 O22 -112.8(3) .
O28 Cu3 C15 O22 55.2(3) .
O26 Cu3 C15 C14 4.0(4) .
O22 Cu3 C15 C14 -175.9(4) .
O19 Cu3 C15 C14 -31.9(2) .
O23 Cu3 C15 C14 151.9(2) .
O27 Cu3 C15 C14 71.2(2) .
O28 Cu3 C15 C14 -120.8(2) .
Cu1 O24 C16 O23 -98.8(4) 1_666
Cu1 O24 C16 C17 83.8(4) 1_666
Cu1 O24 C16 Cu3 -106.9(6) 1_666
Cu3 O23 C16 O24 -173.7(3) .
Cu3 O23 C16 C17 3.5(6) .
O26 Cu3 C16 O24 168.9(7) .
O22 Cu3 C16 O24 -9.1(7) .
O19 Cu3 C16 O24 -160.4(6) .
O23 Cu3 C16 O24 12.6(6) .
O27 Cu3 C16 O24 79.9(7) .
O28 Cu3 C16 O24 -92.7(7) .
O26 Cu3 C16 O23 156.3(4) .
O22 Cu3 C16 O23 -21.7(4) .
O19 Cu3 C16 O23 -173.1(3) .
O27 Cu3 C16 O23 67.3(3) .
O28 Cu3 C16 O23 -105.3(3) .
O26 Cu3 C16 C17 -20.7(2) .
O22 Cu3 C16 C17 161.3(2) .
O19 Cu3 C16 C17 9.9(4) .
O23 Cu3 C16 C17 -177.0(5) .
O27 Cu3 C16 C17 -109.7(2) .
O28 Cu3 C16 C17 77.7(2) .
O24 C16 C17 C18 -154.9(4) .
O23 C16 C17 C18 27.6(6) .
Cu3 C16 C17 C18 29.6(4) .
Cu3 O26 C18 O25 180.0(3) .
Cu3 O26 C18 C17 2.9(6) .
C16 C17 C18 O25 151.7(4) .
C16 C17 C18 O26 -31.0(6) .
C16 C17 C18 Cu3 -29.6(4) .
O26 Cu3 C18 O25 0.0(5) .
O22 Cu3 C18 O25 -176.6(5) .
O19 Cu3 C18 O25 24.6(7) .
O23 Cu3 C18 O25 -159.7(7) .
O27 Cu3 C18 O25 -75.9(7) .
O28 Cu3 C18 O25 115.9(7) .
O22 Cu3 C18 O26 -176.6(4) .
O19 Cu3 C18 O26 24.6(4) .
O23 Cu3 C18 O26 -159.6(4) .
O27 Cu3 C18 O26 -75.9(4) .
O28 Cu3 C18 O26 115.9(4) .
O26 Cu3 C18 C17 -177.5(5) .
O22 Cu3 C18 C17 5.9(6) .
O19 Cu3 C18 C17 -152.9(2) .
O23 Cu3 C18 C17 22.9(2) .
O27 Cu3 C18 C17 106.6(2) .
O28 Cu3 C18 C17 -61.6(2) .
C13 O20 Cu4 O29 -33.2(3) .
C13 O20 Cu4 O33 147.1(3) .
C13 O20 Cu4 O36 54.1(3) .
C13 O20 Cu4 O32 -126.7(3) .
C13 O20 Cu4 O15 -34(2) .
C12 O15 Cu4 O29 -150.8(3) .
C12 O15 Cu4 O33 28.9(3) .
C12 O15 Cu4 O36 121.9(3) .
C12 O15 Cu4 O32 -57.4(3) .
C12 O15 Cu4 O20 -150(2) .
O33 Cu4 O29 C19 64(3) .
O36 Cu4 O29 C19 160.8(3) .
O32 Cu4 O29 C19 -20.3(3) .
O20 Cu4 O29 C19 -109.1(3) .
O15 Cu4 O29 C19 70.9(3) .
O29 Cu4 O32 C21 22.4(3) .
O33 Cu4 O32 C21 -155.0(3) .
O36 Cu4 O32 C21 143(5) .
O20 Cu4 O32 C21 107.6(3) .
O15 Cu4 O32 C21 -69.8(3) .
O29 Cu4 O33 C22 118(3) .
O36 Cu4 O33 C22 21.6(3) .
O32 Cu4 O33 C22 -157.3(3) .
O20 Cu4 O33 C22 -68.7(3) .
O15 Cu4 O33 C22 111.4(3) .
O29 Cu4 O36 C24 156.5(3) .
O33 Cu4 O36 C24 -26.1(3) .
O32 Cu4 O36 C24 36(5) .
O20 Cu4 O36 C24 71.2(3) .
O15 Cu4 O36 C24 -111.3(3) .
Cu4 O29 C19 O30 170.4(3) .
Cu4 O29 C19 C20 -12.0(5) .
O29 Cu4 C19 O30 -19.6(6) .
O33 Cu4 C19 O30 166.4(6) .
O36 Cu4 C19 O30 -39.7(7) .
O32 Cu4 C19 O30 139.2(7) .
O20 Cu4 C19 O30 50.9(7) .
O15 Cu4 C19 O30 -128.3(7) .
O33 Cu4 C19 O29 -174.0(3) .
O36 Cu4 C19 O29 -20.1(3) .
O32 Cu4 C19 O29 158.8(3) .
O20 Cu4 C19 O29 70.5(3) .
O15 Cu4 C19 O29 -108.7(3) .
O29 Cu4 C19 C20 169.5(5) .
O33 Cu4 C19 C20 -4.5(4) .
O36 Cu4 C19 C20 149.4(2) .
O32 Cu4 C19 C20 -31.7(2) .
O20 Cu4 C19 C20 -120.0(2) .
O15 Cu4 C19 C20 60.8(2) .
O30 C19 C20 C21 -130.4(4) .
O29 C19 C20 C21 51.9(5) .
Cu4 C19 C20 C21 45.3(3) .
Cu4 O32 C21 O31 -174.5(3) .
Cu4 O32 C21 C20 8.1(5) .
C19 C20 C21 O31 133.1(4) .
C19 C20 C21 O32 -49.3(5) .
C19 C20 C21 Cu4 -44.7(3) .
O29 Cu4 C21 O31 -144.6(8) .
O33 Cu4 C21 O31 38.0(8) .
O36 Cu4 C21 O31 -165.7(6) .
O32 Cu4 C21 O31 12.0(6) .
O20 Cu4 C21 O31 -61.1(8) .
O15 Cu4 C21 O31 121.3(8) .
O29 Cu4 C21 O32 -156.6(3) .
O33 Cu4 C21 O32 25.9(3) .
O36 Cu4 C21 O32 -177.7(3) .
O20 Cu4 C21 O32 -73.2(3) .
O15 Cu4 C21 O32 109.2(3) .
O29 Cu4 C21 C20 30.5(2) .
O33 Cu4 C21 C20 -146.9(2) .
O36 Cu4 C21 C20 9.4(5) .
O32 Cu4 C21 C20 -172.9(4) .
O20 Cu4 C21 C20 113.9(2) .
O15 Cu4 C21 C20 -63.6(2) .
Cu4 O33 C22 O34 -168.7(3) .
Cu4 O33 C22 C23 14.4(5) .
O29 Cu4 C22 O34 -150.2(6) .
O33 Cu4 C22 O34 23.4(6) .
O36 Cu4 C22 O34 -134.0(7) .
O32 Cu4 C22 O34 47.1(7) .
O20 Cu4 C22 O34 135.8(7) .
O15 Cu4 C22 O34 -45.0(7) .
O29 Cu4 C22 O33 -173.6(3) .
O36 Cu4 C22 O33 -157.4(3) .
O32 Cu4 C22 O33 23.7(3) .
O20 Cu4 C22 O33 112.5(3) .
O15 Cu4 C22 O33 -68.4(3) .
O29 Cu4 C22 C23 19.1(5) .
O33 Cu4 C22 C23 -167.3(5) .
O36 Cu4 C22 C23 35.3(2) .
O32 Cu4 C22 C23 -143.6(2) .
O20 Cu4 C22 C23 -54.8(2) .
O15 Cu4 C22 C23 124.3(2) .
O34 C22 C23 C24 125.9(4) .
O33 C22 C23 C24 -57.1(5) .
Cu4 C22 C23 C24 -49.1(3) .
Cu4 O36 C24 O35 176.2(3) .
Cu4 O36 C24 C23 -6.0(5) .
C22 C23 C24 O35 -130.5(4) .
C22 C23 C24 O36 51.7(5) .
C22 C23 C24 Cu4 48.3(3) .
O29 Cu4 C24 O35 -32.9(8) .
O33 Cu4 C24 O35 144.6(8) .
O36 Cu4 C24 O35 -8.2(6) .
O32 Cu4 C24 O35 173.8(6) .
O20 Cu4 C24 O35 -115.7(8) .
O15 Cu4 C24 O35 61.8(8) .
O29 Cu4 C24 O36 -24.7(3) .
O33 Cu4 C24 O36 152.8(3) .
O32 Cu4 C24 O36 -178.0(3) .
O20 Cu4 C24 O36 -107.5(3) .
O15 Cu4 C24 O36 70.0(3) .
O29 Cu4 C24 C23 150.0(2) .
O33 Cu4 C24 C23 -32.6(2) .
O36 Cu4 C24 C23 174.6(4) .
O32 Cu4 C24 C23 -3.4(4) .
O20 Cu4 C24 C23 67.1(2) .
O15 Cu4 C24 C23 -115.3(2) .
C29 N2 C25 N1 179.1(4) .
C29 N2 C25 C26 -1.6(7) .
N1 C25 C26 C27 -180.0(6) .
N2 C25 C26 C27 0.8(8) .
C25 C26 C27 C28 1.3(10) .
C26 C27 C28 C29 -2.6(9) .
C26 C27 C28 Cl1 -179.5(5) .
C25 N2 C29 C28 0.3(7) .
C27 C28 C29 N2 1.8(8) .
Cl1 C28 C29 N2 178.8(4) .
C34 N4 C30 N3 177.8(4) .
C34 N4 C30 C31 -2.8(6) .
N3 C30 C31 C32 -178.4(4) .
N4 C30 C31 C32 2.3(6) .
C30 C31 C32 C33 -0.3(6) .
C31 C32 C33 C34 -1.2(7) .
C31 C32 C33 Cl2 178.7(3) .
C32 C33 C34 N4 0.7(6) .
Cl2 C33 C34 N4 -179.2(3) .
C30 N4 C34 C33 1.3(6) .
C39 N6 C35 N5 -178.4(4) .
C39 N6 C35 C36 0.8(6) .
N5 C35 C36 C37 177.1(4) .
N6 C35 C36 C37 -2.1(6) .
C35 C36 C37 C38 1.6(6) .
C36 C37 C38 C39 0.3(6) .
C36 C37 C38 Cl3 -179.4(3) .
C35 N6 C39 C38 1.0(6) .
C37 C38 C39 N6 -1.6(6) .
Cl3 C38 C39 N6 178.2(3) .
C44 N8 C40 C41 1.1(6) .
N8 C40 C41 C42 0.7(7) .
N8 C40 C41 Cl4 -178.7(3) .
C40 C41 C42 C43 -1.3(7) .
Cl4 C41 C42 C43 178.1(4) .
C41 C42 C43 C44 0.0(7) .
C40 N8 C44 N7 179.4(4) .
C40 N8 C44 C43 -2.4(6) .
C42 C43 C44 N7 179.9(4) .
C42 C43 C44 N8 1.7(6) .
C49 N10 C45 N9 179.4(4) .
C49 N10 C45 C46 -0.1(6) .
N10 C45 C46 C47 -0.2(6) .
N9 C45 C46 C47 -179.6(4) .
C45 C46 C47 C48 0.1(6) .
C46 C47 C48 C49 0.1(6) .
C46 C47 C48 Cl5 178.8(3) .
C47 C48 C49 N10 -0.4(6) .
Cl5 C48 C49 N10 -179.1(3) .
C45 N10 C49 C48 0.3(6) .
C54 N12 C50 N11 179.1(4) .
C54 N12 C50 C51 -1.4(6) .
N11 C50 C51 C52 -177.9(4) .
N12 C50 C51 C52 2.6(6) .
C50 C51 C52 C53 -1.2(7) .
C51 C52 C53 C54 -1.4(7) .
C51 C52 C53 Cl6 -179.9(3) .
C50 N12 C54 C53 -1.2(6) .
C52 C53 C54 N12 2.7(7) .
Cl6 C53 C54 N12 -178.8(3) .
C59 N14 C55 N13 -176.8(4) .
C59 N14 C55 C56 1.6(6) .
N13 C55 C56 C57 177.0(4) .
N14 C55 C56 C57 -1.4(6) .
C55 C56 C57 C58 0.0(6) .
C56 C57 C58 C59 1.4(6) .
C56 C57 C58 Cl7 -177.8(3) .
C57 C58 C59 N14 -1.2(6) .
Cl7 C58 C59 N14 178.0(3) .
C55 N14 C59 C58 -0.3(6) .
C64 N16 C60 N15 179.1(4) .
C64 N16 C60 C61 -0.8(6) .
N15 C60 C61 C62 -178.8(4) .
N16 C60 C61 C62 1.0(6) .
C60 C61 C62 C63 -0.5(7) .
C61 C62 C63 C64 -0.4(7) .
C61 C62 C63 Cl8 -179.9(4) .
C62 C63 C64 N16 0.7(7) .
Cl8 C63 C64 N16 -179.8(4) .
C60 N16 C64 C63 -0.1(7) .
C69 N18 C65 N17 -179.9(4) .
C69 N18 C65 C66 0.2(6) .
N17 C65 C66 C67 179.6(4) .
N18 C65 C66 C67 -0.5(6) .
C65 C66 C67 C68 -0.2(6) .
C66 C67 C68 C69 1.1(6) .
C66 C67 C68 Cl9 -179.1(3) .
C65 N18 C69 C68 0.8(6) .
C67 C68 C69 N18 -1.4(6) .
Cl9 C68 C69 N18 178.8(3) .
C74 N20 C70 N19 -175.4(4) .
C74 N20 C70 C71 5.7(6) .
N19 C70 C71 C72 175.8(4) .
N20 C70 C71 C72 -5.4(6) .
C70 C71 C72 C73 1.7(7) .
C71 C72 C73 C74 1.9(7) .
C71 C72 C73 Cl10 -176.9(4) .
C70 N20 C74 C73 -2.1(6) .
C72 C73 C74 N20 -1.8(6) .
Cl10 C73 C74 N20 177.0(3) .
C79 N22 C75 N21 177.3(4) .
C79 N22 C75 C76 -3.0(6) .
N21 C75 C76 C77 -177.4(4) .
N22 C75 C76 C77 2.9(6) .
C75 C76 C77 C78 -0.9(6) .
C76 C77 C78 C79 -1.1(6) .
C76 C77 C78 Cl11 176.3(3) .
C75 N22 C79 C78 1.0(6) .
C77 C78 C79 N22 1.1(6) .
Cl11 C78 C79 N22 -176.3(3) .
C84 N24 C80 N23 -179.0(4) .
C84 N24 C80 C81 1.4(6) .
N23 C80 C81 C82 179.0(4) .
N24 C80 C81 C82 -1.4(7) .
C80 C81 C82 C83 -0.7(7) .
C81 C82 C83 C84 2.8(7) .
C81 C82 C83 Cl12 -177.3(4) .
C80 N24 C84 C83 0.7(7) .
C82 C83 C84 N24 -2.9(7) .
Cl12 C83 C84 N24 177.3(3) .
